data_1547591
loop_
_publ_author_name
'You, Zhensheng'
'Li, Heng'
'Zhang, Lijun'
'Yu, Bing'
'Zhang, Jin'
'Wu, Xiaoming'

_publ_section_title
;
 A Host Material for Deep-Blue Electrophosphorescence Based on a Cuprous
 Metal--Organic Framework
;
_journal_issue 41
_journal_name_full 'The Journal of Physical Chemistry C'
_journal_page_first 23072
_journal_paper_doi 10.1021/acs.jpcc.7b07627
_journal_volume 121
_journal_year 2017
_chemical_formula_moiety 'C78 H64 Cl2 Cu2 P4'
_chemical_formula_sum 'C78 H64 Cl2 Cu2 P4'
_chemical_formula_weight 1323.15
_chemical_melting_point 514.65
_chemical_name_common Cu-P6
_space_group_crystal_system triclinic
_space_group_IT_number 2
_space_group_name_Hall '-P 1'
_space_group_name_H-M_alt 'P -1'
_symmetry_space_group_name_Hall '-P 1'
_symmetry_space_group_name_H-M 'P -1'
_atom_sites_solution_hydrogens geom
_atom_sites_solution_primary direct
_atom_sites_solution_secondary difmap
_audit_creation_method SHELXL-2014/7
_audit_update_record
;
2017-05-31 # Formatted by publCIF

;
_cell_angle_alpha 90.570(8)
_cell_angle_beta 100.738(11)
_cell_angle_gamma 116.476(14)
_cell_formula_units_Z 4
_cell_length_a 19.295(3)
_cell_length_b 20.238(2)
_cell_length_c 21.0495(19)
_cell_measurement_reflns_used 1897
_cell_measurement_temperature 293(2)
_cell_measurement_theta_max 25.189
_cell_measurement_theta_min 1.278
_cell_volume 7188.2(18)
_computing_cell_refinement 'Bruker SAINT'
_computing_data_collection 'Bruker APEX2'
_computing_data_reduction 'Bruker SAINT'
_computing_molecular_graphics 'Bruker SHELXTL'
_computing_publication_material 'Bruker SHELXTL'
_computing_structure_refinement 'SHELXL-2014 (Sheldrick 2014)'
_computing_structure_solution 'SHELXS-97 (Sheldrick 2008)'
_diffrn_ambient_temperature 293(2)
_diffrn_measured_fraction_theta_full 0.975
_diffrn_measured_fraction_theta_max 0.975
_diffrn_measurement_device_type 'Bruker APEX-II CCD'
_diffrn_measurement_method '\f and \w scans'
_diffrn_radiation_type MoK\a
_diffrn_radiation_wavelength 0.71073
_diffrn_reflns_av_R_equivalents 0.1120
_diffrn_reflns_av_unetI/netI 0.2773
_diffrn_reflns_Laue_measured_fraction_full 0.975
_diffrn_reflns_Laue_measured_fraction_max 0.975
_diffrn_reflns_limit_h_max 23
_diffrn_reflns_limit_h_min -23
_diffrn_reflns_limit_k_max 24
_diffrn_reflns_limit_k_min -24
_diffrn_reflns_limit_l_max 24
_diffrn_reflns_limit_l_min -25
_diffrn_reflns_number 34857
_diffrn_reflns_point_group_measured_fraction_full 0.975
_diffrn_reflns_point_group_measured_fraction_max 0.975
_diffrn_reflns_theta_full 25.242
_diffrn_reflns_theta_max 25.350
_diffrn_reflns_theta_min 1.716
_diffrn_standards_number 0
_exptl_absorpt_coefficient_mu 0.795
_exptl_absorpt_correction_T_max 0.887
_exptl_absorpt_correction_T_min 0.817
_exptl_absorpt_correction_type multi-scan
_exptl_absorpt_process_details sadabs
_exptl_crystal_colour 'clear light yellow'
_exptl_crystal_density_diffrn 1.223
_exptl_crystal_density_method 'not measured'
_exptl_crystal_description plate
_exptl_crystal_F_000 2736
_exptl_crystal_size_max 0.210
_exptl_crystal_size_mid 0.180
_exptl_crystal_size_min 0.150
_exptl_transmission_factor_max 26.40
_exptl_transmission_factor_min 2.10
_refine_diff_density_max 2.789
_refine_diff_density_min -0.774
_refine_diff_density_rms 0.125
_refine_ls_extinction_method none
_refine_ls_goodness_of_fit_ref 1.012
_refine_ls_hydrogen_treatment constr
_refine_ls_matrix_type full
_refine_ls_number_parameters 1557
_refine_ls_number_reflns 25669
_refine_ls_number_restraints 99
_refine_ls_restrained_S_all 1.014
_refine_ls_R_factor_all 0.2529
_refine_ls_R_factor_gt 0.1200
_refine_ls_shift/su_max 0.023
_refine_ls_shift/su_mean 0.000
_refine_ls_structure_factor_coef Fsqd
_refine_ls_weighting_details 'w=1/[\s^2^(Fo^2^)+(0.0920P)^2^] where P=(Fo^2^+2Fc^2^)/3'
_refine_ls_weighting_scheme calc
_refine_ls_wR_factor_gt 0.2434
_refine_ls_wR_factor_ref 0.3221
_reflns_Friedel_coverage 0.000
_reflns_number_gt 10518
_reflns_number_total 25669
_reflns_threshold_expression 'I > 2\s(I)'
_cod_data_source_file jp7b07627_si_001.cif
_cod_data_source_block Cu-P6
_cod_depositor_comments 'Adding full bibliography for 1547591.cif.'
_cod_original_cell_volume 7188.2(17)
_cod_database_code 1547591
_publcif_datablock.id {1c186a6b-23f9-466b-9ea8-5297dfc8b297}

_shelx_shelxl_version_number 2014/7
_shelx_space_group_comment
;
The symmetry employed for this shelxl refinement is uniquely defined
by the following loop, which should always be used as a source of
symmetry information in preference to the above space-group names.
They are only intended as comments.
;
_shelx_estimated_absorpt_t_min 0.851
_shelx_estimated_absorpt_t_max 0.890
_publcif_info_exptl_table_max_cols 4
_publcif_info_exptl_table_use_headnotes n
_publcif_funding_html
;
;

loop_
_space_group_symop_operation_xyz
'x, y, z'
'-x, -y, -z'

loop_
_atom_site_label
_atom_site_type_symbol
_atom_site_fract_x
_atom_site_fract_y
_atom_site_fract_z
_atom_site_U_iso_or_equiv
_atom_site_adp_type
_atom_site_occupancy
_atom_site_site_symmetry_order
_atom_site_calc_flag
_atom_site_refinement_flags_posn
_atom_site_refinement_flags_adp
Cu1 Cu 0.73199(5) 0.82064(5) 0.11746(4) 0.0409(3) Uani 1 1 d . .
Cu2 Cu 0.26716(5) 1.12085(4) 0.02978(5) 0.0411(3) Uani 1 1 d . .
Cu3 Cu 0.73120(5) 0.37665(4) 0.61710(4) 0.0382(2) Uani 1 1 d . .
Cu4 Cu 0.27425(5) -0.31548(4) 0.53449(4) 0.0393(2) Uani 1 1 d . .
Cl1 Cl 0.83877(10) 0.89762(11) 0.06503(10) 0.0525(6) Uani 1 1 d . .
Cl2 Cl 0.63164(10) 0.80629(11) 0.02595(9) 0.0511(6) Uani 1 1 d . .
Cl3 Cl 0.83228(9) 0.38725(10) 0.56011(9) 0.0439(5) Uani 1 1 d . .
Cl4 Cl 0.37221(10) -0.30561(10) 0.47536(9) 0.0451(5) Uani 1 1 d . .
P1A P 0.71630(10) 0.87042(10) 0.20882(9) 0.0368(5) Uani 1 1 d . .
P1B P 0.28024(10) 0.18670(9) 0.12456(9) 0.0363(5) Uani 1 1 d . .
P1C P 0.28194(10) 0.62996(9) 0.62940(9) 0.0325(5) Uani 1 1 d . .
P1D P 0.72421(10) 0.31631(9) 0.70902(9) 0.0347(5) Uani 1 1 d . .
P2A P 0.24940(10) 1.00245(9) 0.03728(9) 0.0356(5) Uani 1 1 d . .
P2B P 0.74939(10) 0.71636(10) 0.12580(10) 0.0397(5) Uani 1 1 d . .
P2C P 0.75079(10) 0.49667(10) 0.62880(10) 0.0393(5) Uani 1 1 d . .
P2D P 0.25406(10) -0.21291(9) 0.54132(9) 0.0360(5) Uani 1 1 d . .
C1A C 0.6767(4) 0.8050(4) 0.2682(4) 0.051(2) Uani 1 1 d . .
C1B C 0.3188(4) 0.1576(4) 0.2006(4) 0.044(2) Uani 1 1 d . .
C1C C 0.3128(4) 0.6898(4) 0.7059(3) 0.042(2) Uani 1 1 d . .
C1D C 0.8161(4) 0.3166(4) 0.7506(4) 0.043(2) Uani 1 1 d . .
C2A C 0.7245(5) 0.7783(4) 0.3048(4) 0.059(2) Uani 1 1 d . .
H2A H 0.7759 0.7942 0.2991 0.070 Uiso 1 1 calc R U
C2B C 0.3924(4) 0.1958(4) 0.2353(4) 0.056(2) Uani 1 1 d . .
H2B H 0.4271 0.2397 0.2217 0.067 Uiso 1 1 calc R U
C2C C 0.3880(5) 0.7157(4) 0.7446(4) 0.054(3) Uani 1 1 d . .
H2C H 0.4238 0.7008 0.7336 0.065 Uiso 1 1 calc R U
C2D C 0.8662(4) 0.3126(4) 0.7150(4) 0.064(3) Uani 1 1 d . .
H2D H 0.8531 0.3114 0.6700 0.077 Uiso 1 1 calc R U
C3A C 0.6976(6) 0.7296(5) 0.3487(5) 0.085(2) Uani 1 1 d . U
H3A H 0.7302 0.7126 0.3737 0.102 Uiso 1 1 calc R U
C3B C 0.4184(5) 0.1699(5) 0.2934(5) 0.077(3) Uani 1 1 d . .
H3B H 0.4689 0.1972 0.3191 0.093 Uiso 1 1 calc R U
C3C C 0.4095(5) 0.7638(4) 0.7997(5) 0.071(3) Uani 1 1 d . .
H3C H 0.4599 0.7807 0.8256 0.085 Uiso 1 1 calc R U
C3D C 0.9350(5) 0.3102(5) 0.7423(6) 0.091(4) Uani 1 1 d . .
H3D H 0.9663 0.3045 0.7162 0.109 Uiso 1 1 calc R U
C4A C 0.6186(6) 0.7053(5) 0.3553(4) 0.075(3) Uani 1 1 d . .
H4A H 0.5991 0.6706 0.3843 0.090 Uiso 1 1 calc R U
C4B C 0.3646(5) 0.1015(5) 0.3105(5) 0.068(2) Uani 1 1 d . U
H4B H 0.3782 0.0853 0.3498 0.082 Uiso 1 1 calc R U
C4C C 0.3595(6) 0.7874(4) 0.8172(4) 0.077(3) Uani 1 1 d . .
H4C H 0.3759 0.8211 0.8538 0.092 Uiso 1 1 calc R U
C4D C 0.9584(5) 0.3165(6) 0.8115(7) 0.108(5) Uani 1 1 d . .
H4D H 1.0059 0.3169 0.8313 0.129 Uiso 1 1 calc R U
C5A C 0.5692(5) 0.7307(5) 0.3206(4) 0.070(3) Uani 1 1 d . .
H5A H 0.5183 0.7163 0.3271 0.084 Uiso 1 1 calc R U
C5B C 0.2857(4) 0.0545(4) 0.2660(4) 0.0584(17) Uani 1 1 d . U
H5B H 0.2544 0.0048 0.2704 0.070 Uiso 1 1 calc R U
C5C C 0.2845(5) 0.7609(5) 0.7803(4) 0.075(3) Uani 1 1 d . .
H5C H 0.2494 0.7757 0.7930 0.090 Uiso 1 1 calc R U
C5D C 0.9087(5) 0.3219(6) 0.8481(6) 0.107(4) Uani 1 1 d . .
H5D H 0.9230 0.3265 0.8932 0.129 Uiso 1 1 calc R U
C6A C 0.5995(4) 0.7787(4) 0.2758(4) 0.057(3) Uani 1 1 d . .
H6A H 0.5664 0.7943 0.2494 0.068 Uiso 1 1 calc R U
C6B C 0.2650(5) 0.0898(4) 0.2206(4) 0.059(3) Uani 1 1 d . U
H6B H 0.2118 0.0694 0.1999 0.070 Uiso 1 1 calc R U
C6C C 0.2595(4) 0.7124(4) 0.7242(4) 0.055(2) Uani 1 1 d . .
H6C H 0.2084 0.6953 0.6992 0.066 Uiso 1 1 calc R U
C6D C 0.8392(5) 0.3205(5) 0.8190(5) 0.074(3) Uani 1 1 d . .
H6D H 0.8056 0.3222 0.8447 0.089 Uiso 1 1 calc R U
C7A C 0.8082(4) 0.9423(4) 0.2599(4) 0.046(2) Uani 1 1 d . .
C7B C 0.1773(5) 0.1934(4) 0.2001(4) 0.061(3) Uani 1 1 d . .
H7B H 0.2196 0.2075 0.2355 0.073 Uiso 1 1 calc R U
C7C C 0.1884(4) 0.5557(4) 0.6382(4) 0.043(2) Uani 1 1 d . .
C7D C 0.6948(4) 0.3522(3) 0.7746(3) 0.040(2) Uani 1 1 d . .
C8A C 0.8140(6) 0.9610(5) 0.3250(5) 0.080(4) Uani 1 1 d . .
H8A H 0.7694 0.9365 0.3426 0.096 Uiso 1 1 calc R U
C8B C 0.1027(5) 0.1860(5) 0.2077(5) 0.084(3) Uani 1 1 d . .
H8B H 0.0977 0.1997 0.2482 0.101 Uiso 1 1 calc R U
C8C C 0.1673(4) 0.5363(4) 0.6972(4) 0.060(3) Uani 1 1 d . .
H8C H 0.2048 0.5606 0.7353 0.072 Uiso 1 1 calc R U
C8D C 0.7523(5) 0.4234(4) 0.8078(4) 0.059(3) Uani 1 1 d . .
H8D H 0.8019 0.4487 0.7978 0.071 Uiso 1 1 calc R U
C9A C 0.8819(6) 1.0137(6) 0.3647(6) 0.112(5) Uani 1 1 d . .
H9A H 0.8829 1.0250 0.4079 0.134 Uiso 1 1 calc R U
C9B C 0.0394(5) 0.1599(6) 0.1584(6) 0.097(4) Uani 1 1 d . .
H9B H -0.0110 0.1470 0.1655 0.116 Uiso 1 1 calc R U
C9C C 0.0943(4) 0.4832(5) 0.7022(5) 0.077(3) Uani 1 1 d . .
H9C H 0.0830 0.4707 0.7427 0.093 Uiso 1 1 calc R U
C9D C 0.7299(6) 0.4527(5) 0.8559(4) 0.081(3) Uani 1 1 d . .
H9D H 0.7652 0.4987 0.8787 0.097 Uiso 1 1 calc R U
C10A C 0.9472(8) 1.0489(6) 0.3401(7) 0.137(6) Uani 1 1 d . .
H10A H 0.9935 1.0863 0.3652 0.164 Uiso 1 1 calc R U
C10B C 0.0513(5) 0.1530(6) 0.0971(6) 0.087(4) Uani 1 1 d . .
H10B H 0.0109 0.1448 0.0613 0.104 Uiso 1 1 calc R U
C10C C 0.0385(5) 0.4492(5) 0.6476(5) 0.098(4) Uani 1 1 d . .
H10C H -0.0119 0.4140 0.6506 0.117 Uiso 1 1 calc R U
C10D C 0.6517(5) 0.4122(5) 0.8709(5) 0.078(3) Uani 1 1 d . .
H10D H 0.6373 0.4328 0.9026 0.093 Uiso 1 1 calc R U
C11A C 0.9434(6) 1.0269(6) 0.2733(7) 0.114(5) Uani 1 1 d . .
H11A H 0.9891 1.0478 0.2567 0.137 Uiso 1 1 calc R U
C11B C 0.1233(5) 0.1581(5) 0.0872(5) 0.075(3) Uani 1 1 d . .
H11B H 0.1282 0.1470 0.0458 0.090 Uiso 1 1 calc R U
C11C C 0.0558(5) 0.4662(6) 0.5875(6) 0.119(5) Uani 1 1 d . .
H11C H 0.0171 0.4422 0.5500 0.142 Uiso 1 1 calc R U
C11D C 0.6017(5) 0.3466(5) 0.8398(5) 0.083(3) Uani 1 1 d . .
H11D H 0.5521 0.3210 0.8500 0.099 Uiso 1 1 calc R U
C12A C 0.8725(4) 0.9750(4) 0.2332(5) 0.067(3) Uani 1 1 d . .
H12A H 0.8696 0.9634 0.1896 0.080 Uiso 1 1 calc R U
C12B C 0.1848(4) 0.1788(4) 0.1375(4) 0.049(2) Uani 1 1 d . .
C12C C 0.1327(4) 0.5204(5) 0.5824(4) 0.070(3) Uani 1 1 d . .
H12C H 0.1448 0.5316 0.5419 0.084 Uiso 1 1 calc R U
C12D C 0.6218(4) 0.3147(4) 0.7918(4) 0.047(2) Uani 1 1 d . .
H12D H 0.5859 0.2678 0.7710 0.057 Uiso 1 1 calc R U
C13A C 0.6474(4) 0.9121(3) 0.1920(4) 0.037(2) Uani 1 1 d . .
C13B C 0.3484(3) 0.2855(3) 0.1334(3) 0.0336(19) Uani 1 1 d . .
C13C C 0.3551(4) 0.5921(3) 0.6435(3) 0.034(2) Uani 1 1 d . .
C13D C 0.6534(3) 0.2178(3) 0.6983(3) 0.0322(19) Uani 1 1 d . .
C14A C 0.6576(4) 0.9758(4) 0.2292(4) 0.051(2) Uani 1 1 d . .
H14A H 0.6996 0.9980 0.2649 0.061 Uiso 1 1 calc R U
C14B C 0.3401(4) 0.3406(4) 0.1652(3) 0.045(2) Uani 1 1 d . .
H14B H 0.2969 0.3265 0.1848 0.054 Uiso 1 1 calc R U
C14C C 0.3458(4) 0.5356(4) 0.6816(4) 0.049(2) Uani 1 1 d . .
H14C H 0.3031 0.5162 0.7019 0.059 Uiso 1 1 calc R U
C14D C 0.6611(4) 0.1659(4) 0.7361(3) 0.045(2) Uani 1 1 d . .
H14D H 0.7044 0.1809 0.7708 0.054 Uiso 1 1 calc R U
C15A C 0.6054(4) 1.0047(4) 0.2125(4) 0.049(2) Uani 1 1 d . .
H15A H 0.6140 1.0478 0.2360 0.059 Uiso 1 1 calc R U
C15B C 0.3908(4) 0.4139(4) 0.1699(4) 0.045(2) Uani 1 1 d . .
H15B H 0.3811 0.4490 0.1902 0.054 Uiso 1 1 calc R U
C15C C 0.4000(4) 0.5069(4) 0.6900(4) 0.052(2) Uani 1 1 d . .
H15C H 0.3926 0.4677 0.7151 0.063 Uiso 1 1 calc R U
C15D C 0.6065(4) 0.0923(4) 0.7241(4) 0.049(2) Uani 1 1 d . .
H15D H 0.6126 0.0583 0.7512 0.059 Uiso 1 1 calc R U
C16A C 0.5419(4) 0.9723(4) 0.1628(4) 0.040(2) Uani 1 1 d . .
C16B C 0.4570(4) 0.4350(3) 0.1439(3) 0.039(2) Uani 1 1 d . .
C16C C 0.4660(4) 0.5369(4) 0.6607(3) 0.0398(19) Uani 1 1 d . .
C16D C 0.5430(4) 0.0685(4) 0.6723(3) 0.037(2) Uani 1 1 d . .
C17A C 0.5286(4) 0.9058(4) 0.1278(3) 0.039(2) Uani 1 1 d . .
C17B C 0.4712(4) 0.3831(4) 0.1130(3) 0.038(2) Uani 1 1 d . .
C17C C 0.4730(4) 0.5951(4) 0.6231(3) 0.041(2) Uani 1 1 d . .
C17D C 0.5311(4) 0.1205(3) 0.6331(3) 0.036(2) Uani 1 1 d . .
C18A C 0.5820(4) 0.8774(4) 0.1433(4) 0.042(2) Uani 1 1 d . .
H18A H 0.5732 0.8340 0.1201 0.051 Uiso 1 1 calc R U
C18B C 0.4176(4) 0.3081(4) 0.1101(4) 0.046(2) Uani 1 1 d . .
H18B H 0.4283 0.2724 0.0922 0.055 Uiso 1 1 calc R U
C18C C 0.4200(4) 0.6226(4) 0.6145(3) 0.037(2) Uani 1 1 d . .
H18C H 0.4271 0.6617 0.5893 0.044 Uiso 1 1 calc R U
C18D C 0.5864(4) 0.1927(4) 0.6470(3) 0.039(2) Uani 1 1 d . .
H18D H 0.5797 0.2273 0.6213 0.046 Uiso 1 1 calc R U
C19A C 0.4556(4) 0.8792(4) 0.0731(4) 0.046(2) Uani 1 1 d . .
C19B C 0.5471(4) 0.4184(4) 0.0888(4) 0.044(2) Uani 1 1 d . .
C19C C 0.5480(4) 0.6190(4) 0.5932(4) 0.045(2) Uani 1 1 d . .
C19D C 0.4585(4) 0.0829(4) 0.5797(4) 0.041(2) Uani 1 1 d . .
C20A C 0.3929(4) 0.8013(4) 0.0772(5) 0.068(3) Uani 1 1 d . .
H20A H 0.4112 0.7662 0.0672 0.101 Uiso 1 1 calc R U
H20B H 0.3449 0.7913 0.0466 0.101 Uiso 1 1 calc R U
H20C H 0.3830 0.7972 0.1204 0.101 Uiso 1 1 calc R U
C20B C 0.5265(5) 0.4053(6) 0.0108(4) 0.088(4) Uani 1 1 d . .
H20D H 0.5033 0.3531 -0.0028 0.133 Uiso 1 1 calc R U
H20E H 0.5742 0.4309 -0.0052 0.133 Uiso 1 1 calc R U
H20F H 0.4898 0.4240 -0.0062 0.133 Uiso 1 1 calc R U
C20C C 0.5210(5) 0.6042(5) 0.5175(4) 0.085(3) Uani 1 1 d . .
H20G H 0.5641 0.6073 0.4991 0.128 Uiso 1 1 calc R U
H20H H 0.5050 0.6405 0.5013 0.128 Uiso 1 1 calc R U
H20I H 0.4772 0.5555 0.5057 0.128 Uiso 1 1 calc R U
C20D C 0.3953(4) 0.1119(4) 0.5847(5) 0.082(4) Uani 1 1 d . .
H20J H 0.3473 0.0830 0.5531 0.123 Uiso 1 1 calc R U
H20K H 0.4162 0.1631 0.5765 0.123 Uiso 1 1 calc R U
H20L H 0.3842 0.1073 0.6275 0.123 Uiso 1 1 calc R U
C21A C 0.4781(5) 0.8888(5) 0.0061(4) 0.067(3) Uani 1 1 d . U
H21A H 0.5252 0.9348 0.0086 0.101 Uiso 1 1 calc R U
H21B H 0.4356 0.8893 -0.0255 0.101 Uiso 1 1 calc R U
H21C H 0.4876 0.8483 -0.0064 0.101 Uiso 1 1 calc R U
C21B C 0.6064(4) 0.3916(4) 0.1159(5) 0.062(3) Uani 1 1 d . .
H21D H 0.6252 0.4072 0.1617 0.092 Uiso 1 1 calc R U
H21E H 0.6502 0.4120 0.0945 0.092 Uiso 1 1 calc R U
H21F H 0.5819 0.3384 0.1089 0.092 Uiso 1 1 calc R U
C21C C 0.6079(5) 0.7014(4) 0.6165(6) 0.094(4) Uani 1 1 d . .
H21G H 0.6141 0.7103 0.6625 0.141 Uiso 1 1 calc R U
H21H H 0.5884 0.7331 0.5946 0.141 Uiso 1 1 calc R U
H21I H 0.6582 0.7117 0.6067 0.141 Uiso 1 1 calc R U
C21D C 0.4796(5) 0.0929(4) 0.5123(4) 0.073(3) Uani 1 1 d . .
H21J H 0.5172 0.0745 0.5097 0.110 Uiso 1 1 calc R U
H21K H 0.5023 0.1446 0.5059 0.110 Uiso 1 1 calc R U
H21L H 0.4326 0.0657 0.4793 0.110 Uiso 1 1 calc R U
C22A C 0.4228(4) 0.9357(3) 0.0854(3) 0.0351(18) Uani 1 1 d . .
C22B C 0.5210(4) 0.5082(4) 0.1421(3) 0.041(2) Uani 1 1 d . .
C22C C 0.5800(4) 0.5681(4) 0.6203(3) 0.042(2) Uani 1 1 d . .
C22D C 0.4770(4) -0.0048(3) 0.6463(3) 0.036(2) Uani 1 1 d . .
C23A C 0.4781(4) 0.9891(4) 0.1383(4) 0.039(2) Uani 1 1 d . .
C23B C 0.5349(4) 0.5793(4) 0.1624(4) 0.045(2) Uani 1 1 d . .
H23B H 0.4984 0.5864 0.1812 0.054 Uiso 1 1 calc R U
C23C C 0.5292(4) 0.5179(4) 0.6575(3) 0.0359(19) Uani 1 1 d . .
C23D C 0.4261(4) 0.0031(3) 0.5951(3) 0.0366(19) Uani 1 1 d . .
C24A C 0.4621(4) 1.0464(4) 0.1565(4) 0.044(2) Uani 1 1 d . .
H24A H 0.4958 1.0819 0.1911 0.053 Uiso 1 1 calc R U
C24B C 0.6010(4) 0.6376(4) 0.1546(4) 0.049(2) Uani 1 1 d . .
H24B H 0.6088 0.6848 0.1678 0.058 Uiso 1 1 calc R U
C24C C 0.5472(4) 0.4652(4) 0.6845(4) 0.049(2) Uani 1 1 d . .
H24C H 0.5143 0.4321 0.7089 0.059 Uiso 1 1 calc R U
C24D C 0.3563(4) -0.0577(3) 0.5621(3) 0.037(2) Uani 1 1 d . .
H24D H 0.3215 -0.0519 0.5283 0.045 Uiso 1 1 calc R U
C25A C 0.3940(4) 1.0497(4) 0.1217(4) 0.042(2) Uani 1 1 d . .
H25A H 0.3856 1.0901 0.1316 0.050 Uiso 1 1 calc R U
C25B C 0.6605(4) 0.6311(4) 0.1271(4) 0.042(2) Uani 1 1 d . .
C25C C 0.6146(4) 0.4606(4) 0.6759(4) 0.046(2) Uani 1 1 d . .
H25C H 0.6262 0.4240 0.6939 0.055 Uiso 1 1 calc R U
C25D C 0.4619(4) -0.0734(4) 0.6659(4) 0.050(2) Uani 1 1 d . .
H25D H 0.4965 -0.0789 0.7000 0.060 Uiso 1 1 calc R U
C26A C 0.3392(4) 0.9947(3) 0.0735(3) 0.036(2) Uani 1 1 d . .
C26B C 0.6449(4) 0.5588(3) 0.1037(3) 0.0351(19) Uani 1 1 d . .
H26B H 0.6810 0.5517 0.0843 0.042 Uiso 1 1 calc R U
C26C C 0.6647(4) 0.5108(3) 0.6402(4) 0.040(2) Uani 1 1 d . .
C26D C 0.3917(4) -0.1361(4) 0.6326(4) 0.043(2) Uani 1 1 d . .
H26D H 0.3801 -0.1831 0.6454 0.052 Uiso 1 1 calc R U
C27A C 0.3562(4) 0.9377(3) 0.0538(3) 0.0347(19) Uani 1 1 d . .
H27A H 0.3221 0.9021 0.0194 0.042 Uiso 1 1 calc R U
C27B C 0.5754(4) 0.4992(3) 0.1100(3) 0.039(2) Uani 1 1 d . .
C27C C 0.6476(4) 0.5647(4) 0.6121(4) 0.042(2) Uani 1 1 d . .
H27C H 0.6810 0.5980 0.5882 0.050 Uiso 1 1 calc R U
C27D C 0.3416(4) -0.1277(4) 0.5823(3) 0.041(2) Uani 1 1 d . .
C28A C 0.2057(4) 0.9329(3) -0.0350(3) 0.039(2) Uani 1 1 d . .
C28B C 0.7954(4) 0.6921(4) 0.0678(3) 0.051(2) Uani 1 1 d D .
C28C C 0.8262(4) 0.5458(3) 0.7013(3) 0.037(2) Uani 1 1 d . .
C28D C 0.2141(4) -0.1811(4) 0.4705(4) 0.046(2) Uani 1 1 d D .
C29A C 0.1550(5) 0.8577(4) -0.0277(5) 0.065(3) Uani 1 1 d . .
H29A H 0.1399 0.8443 0.0116 0.078 Uiso 1 1 calc R U
C29B C 0.7607(5) 0.6655(5) 0.0057(4) 0.074(3) Uani 1 1 d D .
H29B H 0.7094 0.6590 -0.0092 0.089 Uiso 1 1 calc R U
C29C C 0.8930(4) 0.5334(5) 0.7133(5) 0.069(3) Uani 1 1 d . .
H29C H 0.8964 0.5009 0.6839 0.083 Uiso 1 1 calc R U
C29D C 0.2531(4) -0.1614(5) 0.4196(4) 0.068(3) Uani 1 1 d D .
H29D H 0.2981 -0.1681 0.4215 0.081 Uiso 1 1 calc R U
C30A C 0.1287(5) 0.8050(5) -0.0806(5) 0.077(4) Uani 1 1 d . .
H30A H 0.0951 0.7556 -0.0773 0.092 Uiso 1 1 calc R U
C30B C 0.7964(4) 0.6471(5) -0.0374(4) 0.079(3) Uani 1 1 d D .
H30B H 0.7666 0.6233 -0.0783 0.095 Uiso 1 1 calc R U
C30C C 0.9557(6) 0.5683(6) 0.7683(6) 0.111(5) Uani 1 1 d . .
H30C H 1.0000 0.5599 0.7760 0.134 Uiso 1 1 calc R U
C30D C 0.2296(4) -0.1338(5) 0.3692(4) 0.085(3) Uani 1 1 d D .
H30D H 0.2565 -0.1246 0.3354 0.102 Uiso 1 1 calc R U
C31A C 0.1529(5) 0.8261(5) -0.1391(5) 0.096(4) Uani 1 1 d . .
H31A H 0.1352 0.7906 -0.1745 0.115 Uiso 1 1 calc R U
C31B C 0.8714(5) 0.6622(7) -0.0221(5) 0.138(5) Uani 1 1 d D .
H31B H 0.8943 0.6437 -0.0479 0.165 Uiso 1 1 calc R U
C31C C 0.9458(7) 0.6175(5) 0.8114(5) 0.102(5) Uani 1 1 d . .
H31C H 0.9845 0.6414 0.8489 0.123 Uiso 1 1 calc R U
C31D C 0.1651(4) -0.1173(5) 0.3636(4) 0.089(4) Uani 1 1 d D .
H31D H 0.1499 -0.0963 0.3280 0.107 Uiso 1 1 calc R U
C32A C 0.2001(5) 0.8953(5) -0.1440(4) 0.069(3) Uani 1 1 d . .
H32A H 0.2140 0.9087 -0.1837 0.082 Uiso 1 1 calc R U
C32B C 0.9138(6) 0.7075(7) 0.0350(5) 0.145(5) Uani 1 1 d D U
H32B H 0.9689 0.7304 0.0440 0.175 Uiso 1 1 calc R U
C32C C 0.8818(5) 0.6297(5) 0.7985(5) 0.078(4) Uani 1 1 d . .
H32C H 0.8766 0.6618 0.8270 0.094 Uiso 1 1 calc R U
C32D C 0.1255(5) -0.1342(5) 0.4146(4) 0.080(3) Uani 1 1 d D .
H32D H 0.0842 -0.1221 0.4140 0.096 Uiso 1 1 calc R U
C33A C 0.2302(5) 0.9498(5) -0.0914(4) 0.065(3) Uani 1 1 d . .
H33A H 0.2671 0.9979 -0.0951 0.078 Uiso 1 1 calc R U
C33B C 0.8732(5) 0.7190(6) 0.0797(5) 0.111(4) Uani 1 1 d D U
H33B H 0.9026 0.7468 0.1194 0.133 Uiso 1 1 calc R U
C33C C 0.8261(5) 0.5961(4) 0.7455(4) 0.061(3) Uani 1 1 d . .
H33C H 0.7838 0.6075 0.7375 0.074 Uiso 1 1 calc R U
C33D C 0.1460(4) -0.1687(4) 0.4664(4) 0.063(2) Uani 1 1 d D .
H33D H 0.1158 -0.1835 0.4980 0.075 Uiso 1 1 calc R U
C34A C 0.1837(4) 0.9571(4) 0.0917(3) 0.044(2) Uani 1 1 d . .
C34B C 0.8137(4) 0.7235(3) 0.2034(3) 0.040(2) Uani 1 1 d . .
C34C C 0.7868(4) 0.5577(4) 0.5679(4) 0.052(2) Uani 1 1 d D U
C34D C 0.1804(4) -0.2295(4) 0.5906(4) 0.044(2) Uani 1 1 d . .
C35A C 0.1141(4) 0.9640(5) 0.0829(4) 0.061(3) Uani 1 1 d . .
H35A H 0.1046 0.9915 0.0503 0.074 Uiso 1 1 calc R U
C35B C 0.8750(4) 0.7898(4) 0.2310(4) 0.054(3) Uani 1 1 d . .
H35B H 0.8802 0.8315 0.2101 0.065 Uiso 1 1 calc R U
C35C C 0.8511(5) 0.6289(4) 0.5847(4) 0.076(3) Uani 1 1 d D U
H35C H 0.8791 0.6431 0.6276 0.091 Uiso 1 1 calc R U
C35D C 0.1171(4) -0.3005(4) 0.5826(4) 0.058(3) Uani 1 1 d . .
H35D H 0.1135 -0.3367 0.5528 0.069 Uiso 1 1 calc R U
C36A C 0.0562(5) 0.9303(5) 0.1224(5) 0.078(3) Uani 1 1 d . .
H36A H 0.0112 0.9374 0.1175 0.093 Uiso 1 1 calc R U
C36B C 0.9297(4) 0.8002(5) 0.2871(4) 0.063(3) Uani 1 1 d . .
H36B H 0.9737 0.8459 0.3010 0.076 Uiso 1 1 calc R U
C36C C 0.8737(6) 0.6785(5) 0.5388(4) 0.097(3) Uani 1 1 d D U
H36C H 0.9150 0.7263 0.5503 0.116 Uiso 1 1 calc R U
C36D C 0.0590(5) -0.3175(6) 0.6195(5) 0.089(4) Uani 1 1 d . .
H36D H 0.0159 -0.3645 0.6140 0.107 Uiso 1 1 calc R U
C37A C 0.0705(5) 0.8885(6) 0.1663(5) 0.095(4) Uani 1 1 d . .
H37A H 0.0330 0.8630 0.1907 0.114 Uiso 1 1 calc R U
C37B C 0.9169(5) 0.7415(6) 0.3212(4) 0.074(3) Uani 1 1 d . .
H37B H 0.9496 0.7472 0.3615 0.088 Uiso 1 1 calc R U
C37C C 0.8332(5) 0.6544(5) 0.4759(4) 0.087(3) Uani 1 1 d D U
H37C H 0.8488 0.6858 0.4438 0.104 Uiso 1 1 calc R U
C37D C 0.0676(5) -0.2633(6) 0.6635(5) 0.095(4) Uani 1 1 d . .
H37D H 0.0291 -0.2748 0.6881 0.114 Uiso 1 1 calc R U
C38A C 0.1408(5) 0.8823(6) 0.1762(5) 0.082(4) Uani 1 1 d . .
H38A H 0.1516 0.8571 0.2102 0.098 Uiso 1 1 calc R U
C38B C 0.8560(5) 0.6737(5) 0.2966(5) 0.072(3) Uani 1 1 d . .
H38B H 0.8477 0.6333 0.3204 0.086 Uiso 1 1 calc R U
C38C C 0.7690(5) 0.5842(4) 0.4585(4) 0.083(3) Uani 1 1 d D U
H38C H 0.7405 0.5690 0.4158 0.099 Uiso 1 1 calc R U
C38D C 0.1292(5) -0.1929(5) 0.6740(5) 0.080(3) Uani 1 1 d . .
H38D H 0.1339 -0.1577 0.7055 0.097 Uiso 1 1 calc R U
C39A C 0.1961(5) 0.9133(4) 0.1360(4) 0.065(3) Uani 1 1 d . .
H39A H 0.2397 0.9040 0.1399 0.078 Uiso 1 1 calc R U
C39B C 0.8071(5) 0.6640(5) 0.2378(5) 0.067(3) Uani 1 1 d . .
H39B H 0.7686 0.6164 0.2206 0.081 Uiso 1 1 calc R U
C39C C 0.7501(5) 0.5394(5) 0.5052(4) 0.071(2) Uani 1 1 d D U
H39C H 0.7082 0.4920 0.4934 0.085 Uiso 1 1 calc R U
C39D C 0.1858(4) -0.1766(5) 0.6340(4) 0.063(3) Uani 1 1 d . .
H39D H 0.2271 -0.1288 0.6377 0.076 Uiso 1 1 calc R U

loop_
_atom_site_aniso_label
_atom_site_aniso_U_11
_atom_site_aniso_U_22
_atom_site_aniso_U_33
_atom_site_aniso_U_23
_atom_site_aniso_U_13
_atom_site_aniso_U_12
Cu1 0.0527(4) 0.0345(4) 0.0410(5) 0.0033(4) 0.0178(4) 0.0217(3)
Cu2 0.0541(4) 0.0323(4) 0.0396(5) -0.0005(4) 0.0110(4) 0.0216(3)
Cu3 0.0511(4) 0.0296(4) 0.0351(5) -0.0027(4) 0.0148(4) 0.0175(3)
Cu4 0.0546(4) 0.0318(4) 0.0345(5) -0.0027(4) 0.0134(4) 0.0209(3)
Cl1 0.0428(9) 0.0591(11) 0.0532(12) 0.0167(10) 0.0122(8) 0.0200(8)
Cl2 0.0454(8) 0.0654(11) 0.0385(10) -0.0040(10) 0.0121(7) 0.0208(8)
Cl3 0.0383(8) 0.0488(10) 0.0371(10) -0.0106(9) 0.0103(7) 0.0128(7)
Cl4 0.0449(8) 0.0518(10) 0.0339(10) 0.0012(9) 0.0111(7) 0.0169(8)
P1A 0.0474(9) 0.0341(8) 0.0334(10) -0.0039(8) 0.0095(8) 0.0223(7)
P1B 0.0448(9) 0.0264(8) 0.0369(10) -0.0016(8) 0.0143(8) 0.0135(7)
P1C 0.0366(8) 0.0286(8) 0.0324(10) -0.0018(8) 0.0092(7) 0.0144(7)
P1D 0.0438(9) 0.0234(8) 0.0329(10) -0.0019(8) 0.0121(7) 0.0103(7)
P2A 0.0443(8) 0.0288(8) 0.0361(10) 0.0015(8) 0.0114(8) 0.0176(7)
P2B 0.0449(9) 0.0302(8) 0.0470(12) -0.0040(9) 0.0137(8) 0.0185(7)
P2C 0.0471(9) 0.0333(8) 0.0440(11) -0.0010(9) 0.0145(8) 0.0223(7)
P2D 0.0487(9) 0.0264(8) 0.0347(10) -0.0023(8) 0.0104(8) 0.0182(7)
C1A 0.073(4) 0.039(4) 0.042(4) -0.013(4) 0.021(3) 0.024(3)
C1B 0.062(4) 0.043(3) 0.034(4) -0.018(3) 0.012(3) 0.029(3)
C1C 0.058(4) 0.047(4) 0.021(4) -0.004(3) 0.000(3) 0.027(3)
C1D 0.050(4) 0.037(4) 0.037(4) 0.000(3) 0.016(3) 0.013(3)
C2A 0.079(4) 0.076(5) 0.048(5) 0.017(4) 0.032(3) 0.051(3)
C2B 0.071(4) 0.045(4) 0.058(5) 0.008(4) 0.030(4) 0.026(3)
C2C 0.065(4) 0.037(4) 0.056(5) 0.003(4) 0.008(4) 0.021(3)
C2D 0.059(4) 0.062(5) 0.078(6) 0.009(5) 0.038(4) 0.025(4)
C3A 0.089(3) 0.082(3) 0.086(3) 0.013(3) 0.009(2) 0.043(2)
C3B 0.072(5) 0.088(6) 0.062(6) -0.004(5) 0.008(5) 0.030(5)
C3C 0.091(5) 0.059(4) 0.062(6) -0.028(5) -0.022(5) 0.048(4)
C3D 0.073(5) 0.081(6) 0.143(9) 0.028(6) 0.051(5) 0.045(4)
C4A 0.115(7) 0.057(5) 0.037(5) 0.000(4) 0.009(5) 0.029(5)
C4B 0.075(3) 0.065(3) 0.066(3) 0.012(2) 0.015(2) 0.0333(19)
C4C 0.127(7) 0.051(4) 0.043(5) -0.028(4) -0.004(5) 0.042(4)
C4D 0.050(5) 0.084(6) 0.175(13) 0.016(8) -0.010(7) 0.030(5)
C5A 0.079(4) 0.082(5) 0.075(6) 0.031(5) 0.046(4) 0.048(4)
C5B 0.059(2) 0.058(2) 0.062(3) 0.028(2) 0.019(2) 0.0281(18)
C5C 0.102(5) 0.078(5) 0.057(6) -0.010(5) 0.031(4) 0.046(4)
C5D 0.103(6) 0.154(8) 0.084(9) -0.025(7) -0.041(6) 0.099(5)
C6A 0.062(4) 0.048(4) 0.056(5) 0.000(4) 0.009(4) 0.024(4)
C6B 0.068(4) 0.046(4) 0.048(4) 0.012(3) 0.015(3) 0.013(3)
C6C 0.068(4) 0.056(4) 0.055(5) -0.003(4) 0.012(4) 0.041(3)
C6D 0.073(5) 0.062(5) 0.071(7) -0.009(5) -0.013(5) 0.027(4)
C7A 0.047(4) 0.040(3) 0.050(5) -0.017(4) -0.007(3) 0.027(3)
C7B 0.072(5) 0.034(4) 0.067(6) -0.004(4) 0.029(4) 0.011(4)
C7C 0.039(3) 0.040(3) 0.051(5) 0.011(4) 0.008(3) 0.020(3)
C7D 0.067(4) 0.026(3) 0.030(4) -0.005(3) 0.012(3) 0.022(3)
C8A 0.077(6) 0.060(5) 0.074(7) -0.004(5) 0.000(5) 0.012(5)
C8B 0.082(4) 0.060(5) 0.130(7) 0.024(5) 0.072(4) 0.031(4)
C8C 0.047(3) 0.050(4) 0.078(5) -0.003(4) 0.040(3) 0.009(3)
C8D 0.085(4) 0.056(4) 0.040(4) -0.002(4) 0.032(3) 0.030(4)
C9A 0.093(7) 0.098(8) 0.107(9) -0.027(8) 0.017(7) 0.013(7)
C9B 0.058(4) 0.119(8) 0.117(9) -0.015(7) 0.032(5) 0.039(5)
C9C 0.044(4) 0.079(6) 0.108(7) 0.029(5) 0.039(4) 0.019(4)
C9D 0.131(7) 0.075(5) 0.047(6) -0.022(5) 0.012(5) 0.059(4)
C10A 0.127(10) 0.073(7) 0.146(13) -0.038(8) -0.037(9) 0.015(7)
C10B 0.066(5) 0.109(7) 0.097(8) 0.005(6) -0.005(5) 0.057(4)
C10C 0.053(5) 0.076(6) 0.132(8) 0.062(5) 0.034(5) -0.005(5)
C10D 0.110(5) 0.070(5) 0.075(6) -0.002(5) 0.043(4) 0.052(4)
C11A 0.056(6) 0.074(7) 0.181(13) -0.014(8) 0.006(7) 0.009(6)
C11B 0.063(4) 0.065(5) 0.115(8) 0.014(5) 0.026(5) 0.042(4)
C11C 0.048(6) 0.108(8) 0.116(9) 0.049(7) -0.021(6) -0.024(6)
C11D 0.115(5) 0.059(4) 0.109(6) 0.017(5) 0.080(4) 0.049(4)
C12A 0.048(4) 0.050(5) 0.090(7) 0.021(5) 0.018(4) 0.010(4)
C12B 0.050(3) 0.024(3) 0.077(5) 0.008(4) 0.033(3) 0.013(3)
C12C 0.046(4) 0.091(7) 0.047(5) -0.010(5) -0.002(4) 0.013(5)
C12D 0.067(4) 0.038(3) 0.048(5) 0.007(3) 0.021(3) 0.029(3)
C13A 0.035(3) 0.031(3) 0.050(5) -0.002(3) 0.006(3) 0.020(2)
C13B 0.032(3) 0.024(3) 0.043(4) 0.006(3) 0.011(3) 0.010(3)
C13C 0.041(3) 0.027(3) 0.028(4) -0.012(3) 0.002(3) 0.012(3)
C13D 0.029(3) 0.021(3) 0.041(4) 0.008(3) -0.003(3) 0.011(2)
C14A 0.071(4) 0.043(4) 0.035(5) -0.011(4) -0.001(4) 0.028(3)
C14B 0.065(4) 0.048(4) 0.034(4) -0.004(3) 0.020(3) 0.032(3)
C14C 0.043(3) 0.038(4) 0.062(5) 0.011(4) 0.034(3) 0.006(3)
C14D 0.049(4) 0.037(4) 0.028(4) -0.006(3) 0.002(3) 0.004(3)
C15A 0.062(4) 0.036(3) 0.051(5) -0.018(4) 0.012(3) 0.024(3)
C15B 0.054(3) 0.032(3) 0.065(5) 0.003(3) 0.030(3) 0.026(3)
C15C 0.064(4) 0.036(3) 0.063(5) 0.026(3) 0.020(4) 0.026(3)
C15D 0.072(4) 0.035(3) 0.043(4) 0.021(3) 0.014(4) 0.025(3)
C16A 0.052(4) 0.030(3) 0.033(4) -0.007(3) 0.004(3) 0.017(3)
C16B 0.055(3) 0.028(3) 0.035(4) -0.010(3) 0.020(3) 0.017(3)
C16C 0.066(3) 0.041(3) 0.032(4) 0.008(3) 0.018(3) 0.039(3)
C16D 0.051(4) 0.029(3) 0.022(4) 0.000(3) 0.002(3) 0.012(3)
C17A 0.039(3) 0.032(3) 0.035(4) -0.011(3) 0.004(3) 0.008(3)
C17B 0.046(3) 0.030(3) 0.038(4) -0.009(3) 0.015(3) 0.016(3)
C17C 0.058(4) 0.031(3) 0.037(4) -0.005(3) 0.016(3) 0.021(3)
C17D 0.039(3) 0.019(3) 0.042(4) -0.010(3) 0.005(3) 0.007(3)
C18A 0.044(3) 0.038(3) 0.050(5) -0.006(3) -0.006(3) 0.030(3)
C18B 0.053(3) 0.029(3) 0.066(5) 0.006(3) 0.027(3) 0.023(3)
C18C 0.044(3) 0.037(3) 0.039(4) 0.006(3) 0.006(3) 0.027(3)
C18D 0.052(3) 0.033(3) 0.036(4) -0.001(3) 0.015(3) 0.021(3)
C19A 0.064(4) 0.042(3) 0.046(4) -0.007(3) 0.020(3) 0.034(3)
C19B 0.044(3) 0.026(3) 0.055(5) -0.008(3) 0.020(3) 0.006(3)
C19C 0.059(3) 0.035(3) 0.057(4) 0.018(3) 0.036(3) 0.024(3)
C19D 0.054(4) 0.032(3) 0.036(4) -0.001(3) 0.005(3) 0.021(3)
C20A 0.046(4) 0.032(4) 0.118(8) -0.001(5) 0.006(5) 0.016(3)
C20B 0.084(5) 0.099(7) 0.045(5) -0.020(5) 0.033(4) 0.003(6)
C20C 0.136(5) 0.142(6) 0.043(5) 0.045(4) 0.044(4) 0.109(4)
C20D 0.056(4) 0.047(4) 0.153(10) 0.021(5) 0.012(5) 0.036(3)
C21A 0.102(5) 0.072(4) 0.044(5) -0.020(4) 0.021(4) 0.053(3)
C21B 0.043(4) 0.037(4) 0.100(7) 0.012(4) 0.023(4) 0.012(3)
C21C 0.078(5) 0.051(4) 0.177(10) 0.024(6) 0.055(5) 0.039(4)
C21D 0.106(6) 0.031(4) 0.038(5) 0.000(4) 0.015(5) -0.007(5)
C22A 0.057(3) 0.021(3) 0.034(4) -0.002(3) 0.021(3) 0.019(2)
C22B 0.042(3) 0.046(4) 0.042(4) 0.005(3) 0.018(3) 0.022(3)
C22C 0.060(4) 0.045(3) 0.036(4) 0.025(3) 0.024(3) 0.032(3)
C22D 0.039(3) 0.018(3) 0.045(4) 0.008(3) 0.014(3) 0.007(3)
C23A 0.046(3) 0.042(3) 0.037(4) -0.012(3) 0.009(3) 0.027(3)
C23B 0.045(3) 0.031(3) 0.060(5) -0.007(3) 0.032(3) 0.010(3)
C23C 0.057(3) 0.039(3) 0.024(3) 0.000(3) 0.018(3) 0.029(3)
C23D 0.058(3) 0.028(3) 0.031(4) 0.002(3) 0.020(3) 0.021(3)
C24A 0.057(4) 0.040(3) 0.037(4) -0.023(3) 0.006(3) 0.025(3)
C24B 0.059(4) 0.028(3) 0.065(5) -0.014(4) 0.016(3) 0.024(3)
C24C 0.059(4) 0.036(3) 0.065(5) 0.017(4) 0.041(3) 0.022(3)
C24D 0.046(3) 0.030(3) 0.033(4) -0.003(3) -0.005(3) 0.020(3)
C25A 0.041(3) 0.026(3) 0.057(5) -0.019(3) 0.009(3) 0.015(3)
C25B 0.056(4) 0.026(3) 0.042(4) -0.011(3) 0.017(3) 0.016(3)
C25C 0.067(4) 0.045(3) 0.049(4) 0.012(3) 0.024(3) 0.042(3)
C25D 0.057(4) 0.040(4) 0.049(5) 0.001(4) 0.003(4) 0.020(3)
C26A 0.048(3) 0.030(3) 0.029(4) 0.001(3) 0.010(3) 0.017(3)
C26B 0.043(3) 0.024(3) 0.037(4) -0.002(3) 0.009(3) 0.014(3)
C26C 0.045(3) 0.017(3) 0.063(5) 0.005(3) 0.026(3) 0.011(3)
C26D 0.043(4) 0.023(3) 0.055(5) 0.001(3) 0.007(3) 0.008(3)
C27A 0.044(3) 0.032(3) 0.029(4) -0.012(3) 0.010(3) 0.017(3)
C27B 0.059(4) 0.023(3) 0.031(4) -0.004(3) 0.015(3) 0.015(3)
C27C 0.043(3) 0.031(3) 0.058(5) -0.001(3) 0.023(3) 0.017(3)
C27D 0.063(4) 0.034(3) 0.025(3) 0.002(3) 0.028(3) 0.017(3)
C28A 0.053(3) 0.028(3) 0.044(4) 0.008(3) 0.023(3) 0.021(3)
C28B 0.041(3) 0.072(5) 0.039(4) -0.017(4) 0.004(3) 0.028(3)
C28C 0.043(3) 0.024(3) 0.038(4) 0.000(3) 0.011(3) 0.010(3)
C28D 0.054(4) 0.029(3) 0.056(5) 0.005(4) 0.015(3) 0.017(3)
C29A 0.086(5) 0.059(5) 0.052(6) -0.005(4) 0.005(4) 0.038(4)
C29B 0.102(5) 0.105(6) 0.040(5) -0.008(5) 0.010(4) 0.071(4)
C29C 0.052(4) 0.070(5) 0.079(7) 0.004(5) -0.006(4) 0.030(4)
C29D 0.038(4) 0.072(5) 0.091(7) -0.005(5) 0.019(4) 0.021(4)
C30A 0.068(5) 0.054(5) 0.085(7) 0.005(5) 0.012(5) 0.009(5)
C30B 0.119(6) 0.088(6) 0.040(5) -0.015(5) 0.013(5) 0.057(5)
C30C 0.090(6) 0.119(8) 0.112(10) -0.014(8) -0.034(7) 0.058(6)
C30D 0.093(5) 0.072(6) 0.066(5) -0.013(5) 0.063(3) -0.002(5)
C31A 0.085(6) 0.047(5) 0.114(8) -0.047(5) 0.038(5) -0.012(5)
C31B 0.141(6) 0.269(10) 0.067(8) -0.044(7) 0.001(5) 0.159(5)
C31C 0.121(8) 0.069(6) 0.052(7) -0.021(6) -0.037(6) 0.008(7)
C31D 0.081(6) 0.108(8) 0.056(6) 0.024(6) 0.015(5) 0.023(6)
C32A 0.098(5) 0.069(5) 0.030(4) -0.017(4) 0.024(4) 0.027(4)
C32B 0.138(6) 0.168(7) 0.140(7) 0.003(6) 0.048(5) 0.071(5)
C32C 0.089(6) 0.058(5) 0.063(7) -0.009(5) -0.015(5) 0.024(5)
C32D 0.072(5) 0.115(7) 0.071(7) 0.021(6) 0.012(5) 0.060(4)
C33A 0.083(5) 0.051(5) 0.044(5) 0.014(4) 0.020(4) 0.012(4)
C33B 0.103(5) 0.141(6) 0.103(6) 0.003(5) 0.034(4) 0.064(4)
C33C 0.081(5) 0.068(5) 0.045(5) 0.001(4) 0.014(4) 0.042(4)
C33D 0.078(4) 0.083(4) 0.068(5) 0.041(4) 0.044(3) 0.062(3)
C34A 0.061(4) 0.024(3) 0.040(4) -0.011(3) 0.030(3) 0.007(3)
C34B 0.049(4) 0.035(3) 0.038(4) 0.017(3) -0.003(3) 0.027(3)
C34C 0.072(3) 0.051(3) 0.046(4) -0.002(3) 0.018(3) 0.038(3)
C34D 0.054(3) 0.043(4) 0.042(4) 0.006(3) 0.018(3) 0.027(3)
C35A 0.059(4) 0.070(5) 0.071(6) 0.006(4) 0.026(4) 0.038(3)
C35B 0.041(4) 0.042(4) 0.064(6) -0.010(4) 0.010(4) 0.005(3)
C35C 0.092(4) 0.063(4) 0.058(4) 0.016(3) 0.017(4) 0.021(4)
C35D 0.059(4) 0.044(4) 0.046(5) 0.011(4) 0.018(4) 0.000(4)
C36A 0.065(5) 0.081(6) 0.088(7) -0.005(6) 0.023(4) 0.031(4)
C36B 0.037(4) 0.068(5) 0.064(6) -0.007(5) 0.003(4) 0.009(4)
C36C 0.105(4) 0.076(4) 0.075(4) 0.014(4) 0.012(4) 0.014(4)
C36D 0.062(5) 0.077(7) 0.109(8) 0.008(6) 0.042(5) 0.006(5)
C37A 0.079(5) 0.103(8) 0.089(7) 0.011(6) 0.051(4) 0.018(6)
C37B 0.070(5) 0.121(7) 0.034(5) -0.005(5) 0.001(4) 0.052(5)
C37C 0.109(4) 0.075(4) 0.059(4) 0.011(4) 0.025(4) 0.024(4)
C37D 0.072(4) 0.100(7) 0.118(7) 0.002(6) 0.062(4) 0.029(5)
C38A 0.074(5) 0.086(7) 0.071(6) 0.015(6) 0.023(5) 0.021(5)
C38B 0.085(5) 0.096(5) 0.058(6) 0.010(5) 0.009(4) 0.063(4)
C38C 0.107(4) 0.073(4) 0.057(4) -0.005(4) 0.010(4) 0.035(4)
C38D 0.107(5) 0.069(5) 0.085(6) -0.010(5) 0.057(4) 0.044(4)
C39A 0.067(5) 0.048(4) 0.072(5) 0.023(4) 0.036(4) 0.009(4)
C39B 0.078(5) 0.054(4) 0.067(6) -0.007(5) 0.002(5) 0.032(4)
C39C 0.096(4) 0.060(4) 0.054(4) -0.006(3) 0.012(3) 0.034(3)
C39D 0.065(4) 0.052(4) 0.076(6) -0.003(5) 0.023(4) 0.026(4)

loop_
_atom_type_symbol
_atom_type_description
_atom_type_scat_dispersion_real
_atom_type_scat_dispersion_imag
_atom_type_scat_source
C C 0.0033 0.0016 'International Tables Vol C Tables 4.2.6.8 and 6.1.1.4'
H H 0.0000 0.0000 'International Tables Vol C Tables 4.2.6.8 and 6.1.1.4'
Cl Cl 0.1484 0.1585 'International Tables Vol C Tables 4.2.6.8 and 6.1.1.4'
Cu Cu 0.3201 1.2651 'International Tables Vol C Tables 4.2.6.8 and 6.1.1.4'
P P 0.1023 0.0942 'International Tables Vol C Tables 4.2.6.8 and 6.1.1.4'

loop_
_geom_angle_atom_site_label_1
_geom_angle_atom_site_label_2
_geom_angle_atom_site_label_3
_geom_angle
_geom_angle_site_symmetry_1
_geom_angle_site_symmetry_3
P2B Cu1 P1A 117.25(8) . .
P2B Cu1 Cl2 111.75(8) . .
P1A Cu1 Cl2 111.22(8) . .
P2B Cu1 Cl1 101.53(8) . .
P1A Cu1 Cl1 119.11(7) . .
Cl2 Cu1 Cl1 93.34(7) . .
P2A Cu2 P1B 116.41(8) . 1_565
P2A Cu2 Cl2 114.37(9) . 2_675
P1B Cu2 Cl2 110.21(7) 1_565 2_675
P2A Cu2 Cl1 101.03(7) . 2_675
P1B Cu2 Cl1 120.21(9) 1_565 2_675
Cl2 Cu2 Cl1 92.22(7) 2_675 2_675
P2C Cu3 P1D 116.78(8) . .
P2C Cu3 Cl4 111.81(8) . 2_656
P1D Cu3 Cl4 113.99(7) . 2_656
P2C Cu3 Cl3 102.18(7) . .
P1D Cu3 Cl3 117.22(8) . .
Cl4 Cu3 Cl3 91.74(7) 2_656 .
P2D Cu4 P1C 115.79(8) . 1_545
P2D Cu4 Cl4 115.28(8) . .
P1C Cu4 Cl4 113.51(8) 1_545 .
P2D Cu4 Cl3 99.18(8) . 2_656
P1C Cu4 Cl3 119.21(7) 1_545 2_656
Cl4 Cu4 Cl3 90.78(7) . 2_656
Cu1 Cl1 Cu2 85.65(6) . 2_675
Cu1 Cl2 Cu2 88.77(7) . 2_675
Cu3 Cl3 Cu4 87.86(6) . 2_656
Cu4 Cl4 Cu3 89.62(6) . 2_656
C7A P1A C1A 101.3(3) . .
C7A P1A C13A 106.0(3) . .
C1A P1A C13A 103.5(4) . .
C7A P1A Cu1 115.0(3) . .
C1A P1A Cu1 115.6(3) . .
C13A P1A Cu1 114.0(3) . .
C13B P1B C12B 106.6(3) . .
C13B P1B C1B 101.4(3) . .
C12B P1B C1B 102.8(4) . .
C13B P1B Cu2 115.8(2) . 1_545
C12B P1B Cu2 112.8(2) . 1_545
C1B P1B Cu2 115.9(3) . 1_545
C7C P1C C1C 101.9(3) . .
C7C P1C C13C 106.5(3) . .
C1C P1C C13C 100.3(3) . .
C7C P1C Cu4 113.7(3) . 1_565
C1C P1C Cu4 116.8(2) . 1_565
C13C P1C Cu4 115.9(2) . 1_565
C1D P1D C13D 102.9(3) . .
C1D P1D C7D 102.6(3) . .
C13D P1D C7D 101.8(3) . .
C1D P1D Cu3 115.6(2) . .
C13D P1D Cu3 116.0(2) . .
C7D P1D Cu3 115.8(2) . .
C34A P2A C26A 102.9(3) . .
C34A P2A C28A 102.0(3) . .
C26A P2A C28A 102.8(3) . .
C34A P2A Cu2 110.7(3) . .
C26A P2A Cu2 114.7(2) . .
C28A P2A Cu2 121.4(2) . .
C25B P2B C28B 104.3(3) . .
C25B P2B C34B 102.6(3) . .
C28B P2B C34B 102.7(4) . .
C25B P2B Cu1 115.3(3) . .
C28B P2B Cu1 119.6(3) . .
C34B P2B Cu1 110.2(2) . .
C34C P2C C28C 102.0(3) . .
C34C P2C C26C 102.2(4) . .
C28C P2C C26C 103.9(3) . .
C34C P2C Cu3 120.2(3) . .
C28C P2C Cu3 109.5(3) . .
C26C P2C Cu3 116.9(2) . .
C28D P2D C34D 101.0(4) . .
C28D P2D C27D 103.1(3) . .
C34D P2D C27D 104.6(3) . .
C28D P2D Cu4 122.1(3) . .
C34D P2D Cu4 108.9(3) . .
C27D P2D Cu4 115.0(3) . .
C6A C1A C2A 118.4(7) . .
C6A C1A P1A 122.3(7) . .
C2A C1A P1A 119.2(6) . .
C2B C1B C6B 120.5(8) . .
C2B C1B P1B 123.4(6) . .
C6B C1B P1B 116.2(5) . .
C2C C1C C6C 119.1(7) . .
C2C C1C P1C 122.0(7) . .
C6C C1C P1C 118.9(5) . .
C2D C1D C6D 116.9(8) . .
C2D C1D P1D 119.2(6) . .
C6D C1D P1D 123.8(7) . .
C3A C2A C1A 121.3(8) . .
C3A C2A H2A 119.4 . .
C1A C2A H2A 119.4 . .
C1B C2B C3B 120.4(7) . .
C1B C2B H2B 119.8 . .
C3B C2B H2B 119.8 . .
C3C C2C C1C 119.5(9) . .
C3C C2C H2C 120.2 . .
C1C C2C H2C 120.2 . .
C1D C2D C3D 122.8(9) . .
C1D C2D H2D 118.6 . .
C3D C2D H2D 118.6 . .
C2A C3A C4A 118.1(10) . .
C2A C3A H3A 120.9 . .
C4A C3A H3A 121.0 . .
C4B C3B C2B 117.6(7) . .
C4B C3B H3B 121.2 . .
C2B C3B H3B 121.2 . .
C4C C3C C2C 122.2(8) . .
C4C C3C H3C 118.9 . .
C2C C3C H3C 118.9 . .
C2D C3D C4D 119.3(10) . .
C2D C3D H3D 120.4 . .
C4D C3D H3D 120.4 . .
C5A C4A C3A 122.7(9) . .
C5A C4A H4A 118.6 . .
C3A C4A H4A 118.6 . .
C3B C4B C5B 121.0(8) . .
C3B C4B H4B 119.5 . .
C5B C4B H4B 119.5 . .
C3C C4C C5C 119.0(9) . .
C3C C4C H4C 120.5 . .
C5C C4C H4C 120.5 . .
C5D C4D C3D 118.2(10) . .
C5D C4D H4D 120.9 . .
C3D C4D H4D 120.9 . .
C4A C5A C6A 116.2(8) . .
C4A C5A H5A 121.9 . .
C6A C5A H5A 121.9 . .
C6B C5B C4B 113.9(7) . .
C6B C5B H5B 123.1 . .
C4B C5B H5B 123.1 . .
C4C C5C C6C 121.5(10) . .
C4C C5C H5C 119.2 . .
C6C C5C H5C 119.2 . .
C6D C5D C4D 120.6(11) . .
C6D C5D H5D 119.7 . .
C4D C5D H5D 119.7 . .
C5A C6A C1A 123.1(9) . .
C5A C6A H6A 118.5 . .
C1A C6A H6A 118.5 . .
C5B C6B C1B 124.3(7) . .
C5B C6B H6B 117.9 . .
C1B C6B H6B 117.9 . .
C5C C6C C1C 118.7(7) . .
C5C C6C H6C 120.6 . .
C1C C6C H6C 120.6 . .
C5D C6D C1D 122.0(11) . .
C5D C6D H6D 119.0 . .
C1D C6D H6D 119.0 . .
C12A C7A C8A 119.9(7) . .
C12A C7A P1A 118.1(6) . .
C8A C7A P1A 122.0(6) . .
C12B C7B C8B 117.5(8) . .
C12B C7B H7B 121.2 . .
C8B C7B H7B 121.2 . .
C12C C7C C8C 118.2(6) . .
C12C C7C P1C 117.1(6) . .
C8C C7C P1C 124.5(5) . .
C12D C7D C8D 120.4(7) . .
C12D C7D P1D 123.7(5) . .
C8D C7D P1D 115.9(6) . .
C9A C8A C7A 123.5(10) . .
C9A C8A H8A 118.3 . .
C7A C8A H8A 118.3 . .
C9B C8B C7B 122.1(10) . .
C9B C8B H8B 119.0 . .
C7B C8B H8B 119.0 . .
C9C C8C C7C 123.1(8) . .
C9C C8C H8C 118.5 . .
C7C C8C H8C 118.5 . .
C9D C8D C7D 116.6(7) . .
C9D C8D H8D 121.7 . .
C7D C8D H8D 121.7 . .
C10A C9A C8A 118.9(12) . .
C10A C9A H9A 120.6 . .
C8A C9A H9A 120.6 . .
C8B C9B C10B 117.7(9) . .
C8B C9B H9B 121.1 . .
C10B C9B H9B 121.1 . .
C10C C9C C8C 119.2(9) . .
C10C C9C H9C 120.4 . .
C8C C9C H9C 120.4 . .
C8D C9D C10D 120.9(8) . .
C8D C9D H9D 119.6 . .
C10D C9D H9D 119.6 . .
C9A C10A C11A 118.3(10) . .
C9A C10A H10A 120.9 . .
C11A C10A H10A 120.9 . .
C9B C10B C11B 121.2(9) . .
C9B C10B H10B 119.4 . .
C11B C10B H10B 119.4 . .
C9C C10C C11C 120.4(8) . .
C9C C10C H10C 119.8 . .
C11C C10C H10C 119.8 . .
C11D C10D C9D 120.2(9) . .
C11D C10D H10D 119.9 . .
C9D C10D H10D 119.9 . .
C12A C11A C10A 121.5(11) . .
C12A C11A H11A 119.2 . .
C10A C11A H11A 119.2 . .
C12B C11B C10B 119.8(10) . .
C12B C11B H11B 120.1 . .
C10B C11B H11B 120.1 . .
C10C C11C C12C 120.3(9) . .
C10C C11C H11C 119.9 . .
C12C C11C H11C 119.9 . .
C10D C11D C12D 120.9(8) . .
C10D C11D H11D 119.5 . .
C12D C11D H11D 119.5 . .
C7A C12A C11A 117.8(10) . .
C7A C12A H12A 121.1 . .
C11A C12A H12A 121.1 . .
C11B C12B C7B 120.5(8) . .
C11B C12B P1B 120.0(7) . .
C7B C12B P1B 119.5(6) . .
C7C C12C C11C 118.8(9) . .
C7C C12C H12C 120.6 . .
C11C C12C H12C 120.6 . .
C7D C12D C11D 120.9(6) . .
C7D C12D H12D 119.6 . .
C11D C12D H12D 119.6 . .
C18A C13A C14A 118.8(7) . .
C18A C13A P1A 117.8(6) . .
C14A C13A P1A 123.3(5) . .
C14B C13B C18B 116.0(6) . .
C14B C13B P1B 125.6(5) . .
C18B C13B P1B 118.3(6) . .
C14C C13C C18C 119.9(7) . .
C14C C13C P1C 121.4(5) . .
C18C C13C P1C 118.7(5) . .
C14D C13D C18D 117.1(5) . .
C14D C13D P1D 124.7(5) . .
C18D C13D P1D 118.2(5) . .
C15A C14A C13A 119.9(7) . .
C15A C14A H14A 120.1 . .
C13A C14A H14A 120.1 . .
C15B C14B C13B 124.3(7) . .
C15B C14B H14B 117.9 . .
C13B C14B H14B 117.9 . .
C13C C14C C15C 120.4(7) . .
C13C C14C H14C 119.8 . .
C15C C14C H14C 119.8 . .
C13D C14D C15D 121.6(6) . .
C13D C14D H14D 119.2 . .
C15D C14D H14D 119.2 . .
C16A C15A C14A 121.7(7) . .
C16A C15A H15A 119.1 . .
C14A C15A H15A 119.1 . .
C14B C15B C16B 118.4(7) . .
C14B C15B H15B 120.8 . .
C16B C15B H15B 120.8 . .
C14C C15C C16C 120.3(7) . .
C14C C15C H15C 119.8 . .
C16C C15C H15C 119.8 . .
C16D C15D C14D 120.3(7) . .
C16D C15D H15D 119.9 . .
C14D C15D H15D 119.9 . .
C15A C16A C17A 118.6(8) . .
C15A C16A C23A 132.3(7) . .
C17A C16A C23A 109.0(6) . .
C15B C16B C17B 121.1(6) . .
C15B C16B C22B 130.4(7) . .
C17B C16B C22B 108.5(6) . .
C17C C16C C15C 116.7(7) . .
C17C C16C C23C 109.6(6) . .
C15C C16C C23C 133.6(7) . .
C15D C16D C17D 120.1(6) . .
C15D C16D C22D 133.2(7) . .
C17D C16D C22D 106.7(6) . .
C18A C17A C16A 120.0(6) . .
C18A C17A C19A 129.4(7) . .
C16A C17A C19A 110.5(7) . .
C16B C17B C18B 118.4(6) . .
C16B C17B C19B 112.1(5) . .
C18B C17B C19B 129.5(7) . .
C18C C17C C16C 123.0(7) . .
C18C C17C C19C 128.0(6) . .
C16C C17C C19C 109.0(7) . .
C18D C17D C16D 117.4(6) . .
C18D C17D C19D 131.3(7) . .
C16D C17D C19D 111.3(5) . .
C13A C18A C17A 120.8(7) . .
C13A C18A H18A 119.6 . .
C17A C18A H18A 119.6 . .
C13B C18B C17B 121.5(7) . .
C13B C18B H18B 119.2 . .
C17B C18B H18B 119.2 . .
C17C C18C C13C 119.6(7) . .
C17C C18C H18C 120.2 . .
C13C C18C H18C 120.2 . .
C17D C18D C13D 123.5(7) . .
C17D C18D H18D 118.3 . .
C13D C18D H18D 118.3 . .
C20A C19A C17A 113.5(7) . .
C20A C19A C21A 112.4(7) . .
C17A C19A C21A 111.3(6) . .
C20A C19A C22A 108.9(6) . .
C17A C19A C22A 101.9(6) . .
C21A C19A C22A 108.2(6) . .
C21B C19B C17B 114.5(6) . .
C21B C19B C27B 112.7(6) . .
C17B C19B C27B 101.0(6) . .
C21B C19B C20B 110.0(7) . .
C17B C19B C20B 108.9(6) . .
C27B C19B C20B 109.3(7) . .
C22C C19C C21C 111.3(6) . .
C22C C19C C20C 111.5(7) . .
C21C C19C C20C 112.4(7) . .
C22C C19C C17C 101.8(6) . .
C21C C19C C17C 110.7(7) . .
C20C C19C C17C 108.7(6) . .
C17D C19D C23D 101.6(6) . .
C17D C19D C21D 111.3(6) . .
C23D C19D C21D 112.8(6) . .
C17D C19D C20D 111.6(6) . .
C23D C19D C20D 109.0(6) . .
C21D C19D C20D 110.3(7) . .
C19A C20A H20A 109.5 . .
C19A C20A H20B 109.5 . .
H20A C20A H20B 109.5 . .
C19A C20A H20C 109.5 . .
H20A C20A H20C 109.5 . .
H20B C20A H20C 109.5 . .
C19B C20B H20D 109.5 . .
C19B C20B H20E 109.5 . .
H20D C20B H20E 109.5 . .
C19B C20B H20F 109.5 . .
H20D C20B H20F 109.5 . .
H20E C20B H20F 109.5 . .
C19C C20C H20G 109.5 . .
C19C C20C H20H 109.5 . .
H20G C20C H20H 109.5 . .
C19C C20C H20I 109.5 . .
H20G C20C H20I 109.5 . .
H20H C20C H20I 109.5 . .
C19D C20D H20J 109.5 . .
C19D C20D H20K 109.5 . .
H20J C20D H20K 109.5 . .
C19D C20D H20L 109.5 . .
H20J C20D H20L 109.5 . .
H20K C20D H20L 109.5 . .
C19A C21A H21A 109.5 . .
C19A C21A H21B 109.5 . .
H21A C21A H21B 109.5 . .
C19A C21A H21C 109.5 . .
H21A C21A H21C 109.5 . .
H21B C21A H21C 109.5 . .
C19B C21B H21D 109.5 . .
C19B C21B H21E 109.5 . .
H21D C21B H21E 109.5 . .
C19B C21B H21F 109.5 . .
H21D C21B H21F 109.5 . .
H21E C21B H21F 109.5 . .
C19C C21C H21G 109.5 . .
C19C C21C H21H 109.5 . .
H21G C21C H21H 109.5 . .
C19C C21C H21I 109.5 . .
H21G C21C H21I 109.5 . .
H21H C21C H21I 109.5 . .
C19D C21D H21J 109.5 . .
C19D C21D H21K 109.5 . .
H21J C21D H21K 109.5 . .
C19D C21D H21L 109.5 . .
H21J C21D H21L 109.5 . .
H21K C21D H21L 109.5 . .
C27A C22A C23A 123.4(7) . .
C27A C22A C19A 129.2(6) . .
C23A C22A C19A 107.4(6) . .
C23B C22B C27B 119.1(6) . .
C23B C22B C16B 133.1(7) . .
C27B C22B C16B 107.8(6) . .
C27C C22C C23C 120.9(7) . .
C27C C22C C19C 128.4(6) . .
C23C C22C C19C 110.7(6) . .
C25D C22D C23D 120.7(6) . .
C25D C22D C16D 129.9(7) . .
C23D C22D C16D 109.4(6) . .
C24A C23A C16A 131.7(6) . .
C24A C23A C22A 117.4(7) . .
C16A C23A C22A 111.0(6) . .
C24B C23B C22B 119.5(7) . .
C24B C23B H23B 120.2 . .
C22B C23B H23B 120.2 . .
C24C C23C C22C 119.3(7) . .
C24C C23C C16C 131.9(6) . .
C22C C23C C16C 108.7(6) . .
C22D C23D C24D 121.9(6) . .
C22D C23D C19D 110.8(5) . .
C24D C23D C19D 127.2(7) . .
C23A C24A C25A 119.0(6) . .
C23A C24A H24A 120.5 . .
C25A C24A H24A 120.5 . .
C23B C24B C25B 123.5(7) . .
C23B C24B H24B 118.2 . .
C25B C24B H24B 118.2 . .
C23C C24C C25C 120.4(7) . .
C23C C24C H24C 119.8 . .
C25C C24C H24C 119.8 . .
C27D C24D C23D 116.9(7) . .
C27D C24D H24D 121.5 . .
C23D C24D H24D 121.5 . .
C26A C25A C24A 122.1(7) . .
C26A C25A H25A 119.0 . .
C24A C25A H25A 119.0 . .
C26B C25B C24B 117.1(6) . .
C26B C25B P2B 125.9(6) . .
C24B C25B P2B 116.9(5) . .
C24C C25C C26C 119.9(7) . .
C24C C25C H25C 120.0 . .
C26C C25C H25C 120.0 . .
C22D C25D C26D 118.3(7) . .
C22D C25D H25D 120.8 . .
C26D C25D H25D 120.8 . .
C25A C26A C27A 118.8(7) . .
C25A C26A P2A 117.2(6) . .
C27A C26A P2A 123.9(5) . .
C27B C26B C25B 118.9(7) . .
C27B C26B H26B 120.6 . .
C25B C26B H26B 120.6 . .
C27C C26C C25C 120.8(7) . .
C27C C26C P2C 122.9(5) . .
C25C C26C P2C 116.1(6) . .
C27D C26D C25D 120.6(7) . .
C27D C26D H26D 119.7 . .
C25D C26D H26D 119.7 . .
C22A C27A C26A 119.0(6) . .
C22A C27A H27A 120.5 . .
C26A C27A H27A 120.5 . .
C26B C27B C22B 121.6(6) . .
C26B C27B C19B 127.7(7) . .
C22B C27B C19B 110.6(6) . .
C22C C27C C26C 118.7(6) . .
C22C C27C H27C 120.7 . .
C26C C27C H27C 120.7 . .
C26D C27D C24D 121.5(6) . .
C26D C27D P2D 116.9(5) . .
C24D C27D P2D 121.6(5) . .
C33A C28A C29A 119.3(7) . .
C33A C28A P2A 121.0(5) . .
C29A C28A P2A 118.9(6) . .
C33B C28B C29B 113.3(8) . .
C33B C28B P2B 119.5(7) . .
C29B C28B P2B 124.8(6) . .
C33C C28C C29C 115.6(7) . .
C33C C28C P2C 126.9(6) . .
C29C C28C P2C 117.5(6) . .
C29D C28D C33D 116.8(7) . .
C29D C28D P2D 120.3(6) . .
C33D C28D P2D 122.7(6) . .
C30A C29A C28A 118.3(8) . .
C30A C29A H29A 120.8 . .
C28A C29A H29A 120.8 . .
C28B C29B C30B 123.9(8) . .
C28B C29B H29B 118.0 . .
C30B C29B H29B 118.0 . .
C28C C29C C30C 122.8(10) . .
C28C C29C H29C 118.6 . .
C30C C29C H29C 118.6 . .
C30D C29D C28D 122.9(8) . .
C30D C29D H29D 118.6 . .
C28D C29D H29D 118.6 . .
C29A C30A C31A 119.9(8) . .
C29A C30A H30A 120.0 . .
C31A C30A H30A 120.0 . .
C31B C30B C29B 121.6(8) . .
C31B C30B H30B 119.2 . .
C29B C30B H30B 119.2 . .
C29C C30C C31C 115.1(11) . .
C29C C30C H30C 122.4 . .
C31C C30C H30C 122.4 . .
C29D C30D C31D 122.9(8) . .
C29D C30D H30D 118.5 . .
C31D C30D H30D 118.5 . .
C32A C31A C30A 120.3(9) . .
C32A C31A H31A 119.9 . .
C30A C31A H31A 119.9 . .
C30B C31B C32B 115.1(10) . .
C30B C31B H31B 122.4 . .
C32B C31B H31B 122.4 . .
C32C C31C C30C 121.3(9) . .
C32C C31C H31C 119.3 . .
C30C C31C H31C 119.3 . .
C32D C31D C30D 116.1(8) . .
C32D C31D H31D 121.9 . .
C30D C31D H31D 121.9 . .
C31A C32A C33A 121.7(8) . .
C31A C32A H32A 119.2 . .
C33A C32A H32A 119.2 . .
C31B C32B C33B 119.7(10) . .
C31B C32B H32B 120.2 . .
C33B C32B H32B 120.2 . .
C33C C32C C31C 120.2(11) . .
C33C C32C H32C 119.9 . .
C31C C32C H32C 119.9 . .
C31D C32D C33D 121.7(9) . .
C31D C32D H32D 119.1 . .
C33D C32D H32D 119.1 . .
C28A C33A C32A 120.1(7) . .
C28A C33A H33A 119.9 . .
C32A C33A H33A 119.9 . .
C28B C33B C32B 122.9(9) . .
C28B C33B H33B 118.5 . .
C32B C33B H33B 118.5 . .
C32C C33C C28C 124.9(10) . .
C32C C33C H33C 117.5 . .
C28C C33C H33C 117.5 . .
C32D C33D C28D 119.3(7) . .
C32D C33D H33D 120.4 . .
C28D C33D H33D 120.4 . .
C39A C34A C35A 119.4(7) . .
C39A C34A P2A 123.8(7) . .
C35A C34A P2A 116.6(6) . .
C35B C34B C39B 114.7(7) . .
C35B C34B P2B 120.9(6) . .
C39B C34B P2B 124.3(5) . .
C39C C34C C35C 116.9(7) . .
C39C C34C P2C 121.5(5) . .
C35C C34C P2C 121.5(6) . .
C39D C34D C35D 120.1(7) . .
C39D C34D P2D 122.9(5) . .
C35D C34D P2D 117.0(6) . .
C34A C35A C36A 122.5(8) . .
C34A C35A H35A 118.7 . .
C36A C35A H35A 118.7 . .
C34B C35B C36B 125.4(8) . .
C34B C35B H35B 117.3 . .
C36B C35B H35B 117.3 . .
C36C C35C C34C 121.4(8) . .
C36C C35C H35C 119.3 . .
C34C C35C H35C 119.3 . .
C34D C35D C36D 120.1(8) . .
C34D C35D H35D 119.9 . .
C36D C35D H35D 119.9 . .
C37A C36A C35A 116.6(10) . .
C37A C36A H36A 121.7 . .
C35A C36A H36A 121.7 . .
C37B C36B C35B 117.2(7) . .
C37B C36B H36B 121.4 . .
C35B C36B H36B 121.4 . .
C37C C36C C35C 117.4(8) . .
C37C C36C H36C 121.3 . .
C35C C36C H36C 121.3 . .
C37D C36D C35D 118.0(8) . .
C37D C36D H36D 121.0 . .
C35D C36D H36D 121.0 . .
C36A C37A C38A 121.1(9) . .
C36A C37A H37A 119.5 . .
C38A C37A H37A 119.5 . .
C36B C37B C38B 119.9(8) . .
C36B C37B H37B 120.0 . .
C38B C37B H37B 120.0 . .
C36C C37C C38C 121.9(8) . .
C36C C37C H37C 119.0 . .
C38C C37C H37C 119.0 . .
C36D C37D C38D 124.3(9) . .
C36D C37D H37D 117.9 . .
C38D C37D H37D 117.9 . .
C37A C38A C39A 122.0(10) . .
C37A C38A H38A 119.0 . .
C39A C38A H38A 119.0 . .
C37B C38B C39B 121.2(9) . .
C37B C38B H38B 119.4 . .
C39B C38B H38B 119.4 . .
C39C C38C C37C 117.6(8) . .
C39C C38C H38C 121.2 . .
C37C C38C H38C 121.2 . .
C37D C38D C39D 116.3(9) . .
C37D C38D H38D 121.8 . .
C39D C38D H38D 121.8 . .
C34A C39A C38A 117.9(9) . .
C34A C39A H39A 121.0 . .
C38A C39A H39A 121.0 . .
C38B C39B C34B 121.1(8) . .
C38B C39B H39B 119.5 . .
C34B C39B H39B 119.4 . .
C38C C39C C34C 124.8(8) . .
C38C C39C H39C 117.6 . .
C34C C39C H39C 117.6 . .
C34D C39D C38D 121.1(7) . .
C34D C39D H39D 119.4 . .
C38D C39D H39D 119.4 . .

loop_
_geom_bond_atom_site_label_1
_geom_bond_atom_site_label_2
_geom_bond_distance
_geom_bond_site_symmetry_2
Cu1 P2B 2.284(2) .
Cu1 P1A 2.292(2) .
Cu1 Cl2 2.375(2) .
Cu1 Cl1 2.431(2) .
Cu2 P2A 2.276(2) .
Cu2 P1B 2.298(2) 1_565
Cu2 Cl2 2.384(2) 2_675
Cu2 Cl1 2.467(2) 2_675
Cu3 P2C 2.289(2) .
Cu3 P1D 2.291(2) .
Cu3 Cl4 2.4032(19) 2_656
Cu3 Cl3 2.407(2) .
Cu4 P2D 2.284(2) .
Cu4 P1C 2.305(2) 1_545
Cu4 Cl4 2.389(2) .
Cu4 Cl3 2.4606(19) 2_656
Cl1 Cu2 2.466(2) 2_675
Cl2 Cu2 2.384(2) 2_675
Cl3 Cu4 2.4607(19) 2_656
Cl4 Cu3 2.4032(19) 2_656
P1A C7A 1.837(7) .
P1A C1A 1.840(8) .
P1A C13A 1.854(8) .
P1B C13B 1.822(6) .
P1B C12B 1.849(8) .
P1B C1B 1.851(8) .
P1B Cu2 2.298(2) 1_545
P1C C7C 1.806(6) .
P1C C1C 1.836(7) .
P1C C13C 1.864(8) .
P1C Cu4 2.305(2) 1_565
P1D C1D 1.823(8) .
P1D C13D 1.827(6) .
P1D C7D 1.841(8) .
P2A C34A 1.813(7) .
P2A C26A 1.833(8) .
P2A C28A 1.851(7) .
P2B C25B 1.816(6) .
P2B C28B 1.817(8) .
P2B C34B 1.820(7) .
P2C C34C 1.803(8) .
P2C C28C 1.813(7) .
P2C C26C 1.863(8) .
P2D C28D 1.806(8) .
P2D C34D 1.828(8) .
P2D C27D 1.844(6) .
C1A C6A 1.382(11) .
C1A C2A 1.386(12) .
C1B C2B 1.330(9) .
C1B C6B 1.430(9) .
C1C C2C 1.385(10) .
C1C C6C 1.409(12) .
C1D C2D 1.356(11) .
C1D C6D 1.415(12) .
C2A C3A 1.355(12) .
C2A H2A 0.9300 .
C2B C3B 1.429(13) .
C2B H2B 0.9300 .
C2C C3C 1.379(12) .
C2C H2C 0.9300 .
C2D C3D 1.368(13) .
C2D H2D 0.9300 .
C3A C4A 1.414(14) .
C3A H3A 0.9300 .
C3B C4B 1.410(11) .
C3B H3B 0.9300 .
C3C C4C 1.354(14) .
C3C H3C 0.9300 .
C3D C4D 1.428(16) .
C3D H3D 0.9300 .
C4A C5A 1.374(13) .
C4A H4A 0.9300 .
C4B C5B 1.504(10) .
C4B H4B 0.9300 .
C4C C5C 1.364(12) .
C4C H4C 0.9300 .
C4D C5D 1.374(17) .
C4D H4D 0.9300 .
C5A C6A 1.376(11) .
C5A H5A 0.9300 .
C5B C6B 1.306(11) .
C5B H5B 0.9300 .
C5C C6C 1.392(12) .
C5C H5C 0.9300 .
C5D C6D 1.355(13) .
C5D H5D 0.9300 .
C6A H6A 0.9300 .
C6B H6B 0.9300 .
C6C H6C 0.9300 .
C6D H6D 0.9300 .
C7A C12A 1.351(11) .
C7A C8A 1.389(13) .
C7B C12B 1.395(11) .
C7B C8B 1.418(12) .
C7B H7B 0.9300 .
C7C C12C 1.368(10) .
C7C C8C 1.386(11) .
C7D C12D 1.391(10) .
C7D C8D 1.437(9) .
C8A C9A 1.372(12) .
C8A H8A 0.9300 .
C8B C9B 1.338(13) .
C8B H8B 0.9300 .
C8C C9C 1.363(9) .
C8C H8C 0.9300 .
C8D C9D 1.394(13) .
C8D H8D 0.9300 .
C9A C10A 1.346(17) .
C9A H9A 0.9300 .
C9B C10B 1.369(15) .
C9B H9B 0.9300 .
C9C C10C 1.346(13) .
C9C H9C 0.9300 .
C9D C10D 1.458(12) .
C9D H9D 0.9300 .
C10A C11A 1.447(19) .
C10A H10A 0.9300 .
C10B C11B 1.400(13) .
C10B H10B 0.9300 .
C10C C11C 1.377(15) .
C10C H10C 0.9300 .
C10D C11D 1.315(11) .
C10D H10D 0.9300 .
C11A C12A 1.400(12) .
C11A H11A 0.9300 .
C11B C12B 1.335(11) .
C11B H11B 0.9300 .
C11C C12C 1.422(11) .
C11C H11C 0.9300 .
C11D C12D 1.395(12) .
C11D H11D 0.9300 .
C12A H12A 0.9300 .
C12C H12C 0.9300 .
C12D H12D 0.9300 .
C13A C18A 1.360(9) .
C13A C14A 1.418(10) .
C13B C14B 1.378(10) .
C13B C18B 1.392(10) .
C13C C14C 1.369(10) .
C13C C18C 1.388(9) .
C13D C14D 1.368(10) .
C13D C18D 1.405(9) .
C14A C15A 1.369(11) .
C14A H14A 0.9300 .
C14B C15B 1.354(9) .
C14B H14B 0.9300 .
C14C C15C 1.390(11) .
C14C H14C 0.9300 .
C14D C15D 1.375(9) .
C14D H14D 0.9300 .
C15A C16A 1.348(9) .
C15A H15A 0.9300 .
C15B C16B 1.375(10) .
C15B H15B 0.9300 .
C15C C16C 1.409(10) .
C15C H15C 0.9300 .
C15D C16D 1.374(9) .
C15D H15D 0.9300 .
C16A C17A 1.423(10) .
C16A C23A 1.426(11) .
C16B C17B 1.383(10) .
C16B C22B 1.451(8) .
C16C C17C 1.395(10) .
C16C C23C 1.445(10) .
C16D C17D 1.415(10) .
C16D C22D 1.471(8) .
C17A C18A 1.379(11) .
C17A C19A 1.519(9) .
C17B C18B 1.398(8) .
C17B C19B 1.506(9) .
C17C C18C 1.351(10) .
C17C C19C 1.566(10) .
C17D C18D 1.358(8) .
C17D C19D 1.500(9) .
C18A H18A 0.9300 .
C18B H18B 0.9300 .
C18C H18C 0.9300 .
C18D H18D 0.9300 .
C19A C20A 1.515(9) .
C19A C21A 1.541(11) .
C19A C22A 1.573(10) .
C19B C21B 1.498(11) .
C19B C27B 1.507(9) .
C19B C20B 1.606(11) .
C19C C22C 1.488(11) .
C19C C21C 1.552(10) .
C19C C20C 1.563(11) .
C19D C23D 1.514(9) .
C19D C21D 1.539(11) .
C19D C20D 1.590(12) .
C20A H20A 0.9600 .
C20A H20B 0.9600 .
C20A H20C 0.9600 .
C20B H20D 0.9600 .
C20B H20E 0.9600 .
C20B H20F 0.9600 .
C20C H20G 0.9600 .
C20C H20H 0.9600 .
C20C H20I 0.9600 .
C20D H20J 0.9600 .
C20D H20K 0.9600 .
C20D H20L 0.9600 .
C21A H21A 0.9600 .
C21A H21B 0.9600 .
C21A H21C 0.9600 .
C21B H21D 0.9600 .
C21B H21E 0.9600 .
C21B H21F 0.9600 .
C21C H21G 0.9600 .
C21C H21H 0.9600 .
C21C H21I 0.9600 .
C21D H21J 0.9600 .
C21D H21K 0.9600 .
C21D H21L 0.9600 .
C22A C27A 1.350(9) .
C22A C23A 1.432(9) .
C22B C23B 1.387(10) .
C22B C27B 1.423(11) .
C22C C27C 1.378(10) .
C22C C23C 1.421(9) .
C22D C25D 1.369(10) .
C22D C23D 1.378(10) .
C23A C24A 1.394(11) .
C23B C24B 1.336(8) .
C23B H23B 0.9300 .
C23C C24C 1.361(11) .
C23D C24D 1.403(8) .
C24A C25A 1.411(10) .
C24A H24A 0.9300 .
C24B C25B 1.431(11) .
C24B H24B 0.9300 .
C24C C25C 1.387(11) .
C24C H24C 0.9300 .
C24D C27D 1.402(10) .
C24D H24D 0.9300 .
C25A C26A 1.384(9) .
C25A H25A 0.9300 .
C25B C26B 1.420(9) .
C25C C26C 1.394(9) .
C25C H25C 0.9300 .
C25D C26D 1.424(9) .
C25D H25D 0.9300 .
C26A C27A 1.411(10) .
C26B C27B 1.378(8) .
C26B H26B 0.9300 .
C26C C27C 1.382(10) .
C26D C27D 1.361(10) .
C26D H26D 0.9300 .
C27A H27A 0.9300 .
C27C H27C 0.9300 .
C28A C33A 1.349(10) .
C28A C29A 1.426(10) .
C28B C33B 1.320(11) .
C28B C29B 1.335(9) .
C28C C33C 1.372(11) .
C28C C29C 1.399(12) .
C28D C29D 1.384(10) .
C28D C33D 1.431(11) .
C29A C30A 1.385(13) .
C29A H29A 0.9300 .
C29B C30B 1.374(11) .
C29B H29B 0.9300 .
C29C C30C 1.414(13) .
C29C H29C 0.9300 .
C29D C30D 1.306(10) .
C29D H29D 0.9300 .
C30A C31A 1.401(14) .
C30A H30A 0.9300 .
C30B C31B 1.313(10) .
C30B H30B 0.9300 .
C30C C31C 1.438(18) .
C30C H30C 0.9300 .
C30D C31D 1.411(11) .
C30D H30D 0.9300 .
C31A C32A 1.305(11) .
C31A H31A 0.9300 .
C31B C32B 1.377(12) .
C31B H31B 0.9300 .
C31C C32C 1.345(16) .
C31C H31C 0.9300 .
C31D C32D 1.388(10) .
C31D H31D 0.9300 .
C32A C33A 1.395(11) .
C32A H32A 0.9300 .
C32B C33B 1.409(13) .
C32B H32B 0.9300 .
C32C C33C 1.323(11) .
C32C H32C 0.9300 .
C32D C33D 1.391(10) .
C32D H32D 0.9300 .
C33A H33A 0.9300 .
C33B H33B 0.9300 .
C33C H33C 0.9300 .
C33D H33D 0.9300 .
C34A C39A 1.354(11) .
C34A C35A 1.390(11) .
C34B C35B 1.360(9) .
C34B C39B 1.381(11) .
C34C C39C 1.337(11) .
C34C C35C 1.405(9) .
C34D C39D 1.354(12) .
C34D C35D 1.392(9) .
C35A C36A 1.445(12) .
C35A H35A 0.9300 .
C35B C36B 1.374(11) .
C35B H35B 0.9300 .
C35C C36C 1.385(10) .
C35C H35C 0.9300 .
C35D C36D 1.401(12) .
C35D H35D 0.9300 .
C36A C37A 1.332(15) .
C36A H36A 0.9300 .
C36B C37B 1.344(13) .
C36B H36B 0.9300 .
C36C C37C 1.364(10) .
C36C H36C 0.9300 .
C36D C37D 1.361(15) .
C36D H36D 0.9300 .
C37A C38A 1.395(15) .
C37A H37A 0.9300 .
C37B C38B 1.361(11) .
C37B H37B 0.9300 .
C37C C38C 1.392(10) .
C37C H37C 0.9300 .
C37D C38D 1.370(11) .
C37D H37D 0.9300 .
C38A C39A 1.412(12) .
C38A H38A 0.9300 .
C38B C39B 1.362(12) .
C38B H38B 0.9300 .
C38C C39C 1.334(10) .
C38C H38C 0.9300 .
C38D C39D 1.428(12) .
C38D H38D 0.9300 .
C39A H39A 0.9300 .
C39B H39B 0.9300 .
C39C H39C 0.9300 .
C39D H39D 0.9300 .

loop_
_geom_torsion_atom_site_label_1
_geom_torsion_atom_site_label_2
_geom_torsion_atom_site_label_3
_geom_torsion_atom_site_label_4
_geom_torsion
_geom_torsion_site_symmetry_1
C7A P1A C1A C6A 129.6(7) .
C13A P1A C1A C6A 19.9(7) .
Cu1 P1A C1A C6A -105.4(7) .
C7A P1A C1A C2A -53.2(7) .
C13A P1A C1A C2A -162.9(6) .
Cu1 P1A C1A C2A 71.8(6) .
C13B P1B C1B C2B -21.3(8) .
C12B P1B C1B C2B -131.4(7) .
Cu2 P1B C1B C2B 105.0(7) 1_545
C13B P1B C1B C6B 159.6(6) .
C12B P1B C1B C6B 49.5(7) .
Cu2 P1B C1B C6B -74.1(7) 1_545
C7C P1C C1C C2C 130.7(6) .
C13C P1C C1C C2C 21.3(7) .
Cu4 P1C C1C C2C -104.8(6) 1_565
C7C P1C C1C C6C -52.0(7) .
C13C P1C C1C C6C -161.4(6) .
Cu4 P1C C1C C6C 72.4(6) 1_565
C13D P1D C1D C2D 92.0(7) .
C7D P1D C1D C2D -162.5(6) .
Cu3 P1D C1D C2D -35.5(7) .
C13D P1D C1D C6D -87.6(7) .
C7D P1D C1D C6D 17.8(7) .
Cu3 P1D C1D C6D 144.9(6) .
C6A C1A C2A C3A -2.1(12) .
P1A C1A C2A C3A -179.5(7) .
C6B C1B C2B C3B -0.6(14) .
P1B C1B C2B C3B -179.7(7) .
C6C C1C C2C C3C -0.9(11) .
P1C C1C C2C C3C 176.4(6) .
C6D C1D C2D C3D 1.8(12) .
P1D C1D C2D C3D -177.9(7) .
C1A C2A C3A C4A 1.3(14) .
C1B C2B C3B C4B 2.7(15) .
C1C C2C C3C C4C -0.5(13) .
C1D C2D C3D C4D -3.7(14) .
C2A C3A C4A C5A -2.0(15) .
C2B C3B C4B C5B 5.3(15) .
C2C C3C C4C C5C 2.1(14) .
C2D C3D C4D C5D 2.5(15) .
C3A C4A C5A C6A 3.5(14) .
C3B C4B C5B C6B -15.5(14) .
C3C C4C C5C C6C -2.2(14) .
C3D C4D C5D C6D 0.6(16) .
C4A C5A C6A C1A -4.4(13) .
C2A C1A C6A C5A 3.8(12) .
P1A C1A C6A C5A -178.9(7) .
C4B C5B C6B C1B 18.4(14) .
C2B C1B C6B C5B -11.4(14) .
P1B C1B C6B C5B 167.7(8) .
C4C C5C C6C C1C 0.8(13) .
C2C C1C C6C C5C 0.7(11) .
P1C C1C C6C C5C -176.6(6) .
C4D C5D C6D C1D -2.7(16) .
C2D C1D C6D C5D 1.5(13) .
P1D C1D C6D C5D -178.9(7) .
C1A P1A C7A C12A 143.3(7) .
C13A P1A C7A C12A -109.0(7) .
Cu1 P1A C7A C12A 17.9(8) .
C1A P1A C7A C8A -33.8(9) .
C13A P1A C7A C8A 74.0(8) .
Cu1 P1A C7A C8A -159.2(7) .
C1C P1C C7C C12C 150.9(8) .
C13C P1C C7C C12C -104.5(8) .
Cu4 P1C C7C C12C 24.3(8) 1_565
C1C P1C C7C C8C -23.8(8) .
C13C P1C C7C C8C 80.9(8) .
Cu4 P1C C7C C8C -150.3(7) 1_565
C1D P1D C7D C12D -124.3(7) .
C13D P1D C7D C12D -18.0(7) .
Cu3 P1D C7D C12D 108.8(6) .
C1D P1D C7D C8D 56.5(7) .
C13D P1D C7D C8D 162.7(6) .
Cu3 P1D C7D C8D -70.4(7) .
C12A C7A C8A C9A 2.2(16) .
P1A C7A C8A C9A 179.2(9) .
C12B C7B C8B C9B 5.6(14) .
C12C C7C C8C C9C 0.8(14) .
P1C C7C C8C C9C 175.5(8) .
C12D C7D C8D C9D -1.7(12) .
P1D C7D C8D C9D 177.6(7) .
C7A C8A C9A C10A -1(2) .
C7B C8B C9B C10B -11.7(16) .
C7C C8C C9C C10C -2.2(16) .
C7D C8D C9D C10D -0.1(14) .
C8A C9A C10A C11A -3(2) .
C8B C9B C10B C11B 12.9(17) .
C8C C9C C10C C11C 1.9(18) .
C8D C9D C10D C11D 1.2(16) .
C9A C10A C11A C12A 5(2) .
C9B C10B C11B C12B -8.2(15) .
C9C C10C C11C C12C -0.5(19) .
C9D C10D C11D C12D -0.5(16) .
C8A C7A C12A C11A 0.4(14) .
P1A C7A C12A C11A -176.8(8) .
C10A C11A C12A C7A -4.0(17) .
C10B C11B C12B C7B 1.9(13) .
C10B C11B C12B P1B -179.2(7) .
C8B C7B C12B C11B -0.5(12) .
C8B C7B C12B P1B -179.5(6) .
C13B P1B C12B C11B 108.0(7) .
C1B P1B C12B C11B -145.8(7) .
Cu2 P1B C12B C11B -20.3(7) 1_545
C13B P1B C12B C7B -73.1(7) .
C1B P1B C12B C7B 33.1(7) .
Cu2 P1B C12B C7B 158.7(5) 1_545
C8C C7C C12C C11C 0.6(15) .
P1C C7C C12C C11C -174.4(8) .
C10C C11C C12C C7C -0.8(18) .
C8D C7D C12D C11D 2.4(12) .
P1D C7D C12D C11D -176.8(7) .
C10D C11D C12D C7D -1.3(14) .
C7A P1A C13A C18A 165.1(6) .
C1A P1A C13A C18A -88.8(6) .
Cu1 P1A C13A C18A 37.6(6) .
C7A P1A C13A C14A -18.0(7) .
C1A P1A C13A C14A 88.1(6) .
Cu1 P1A C13A C14A -145.6(6) .
C12B P1B C13B C14B 20.6(8) .
C1B P1B C13B C14B -86.6(7) .
Cu2 P1B C13B C14B 147.0(6) 1_545
C12B P1B C13B C18B -163.8(6) .
C1B P1B C13B C18B 89.0(6) .
Cu2 P1B C13B C18B -37.4(6) 1_545
C7C P1C C13C C14C -26.9(7) .
C1C P1C C13C C14C 78.9(6) .
Cu4 P1C C13C C14C -154.4(5) 1_565
C7C P1C C13C C18C 153.2(5) .
C1C P1C C13C C18C -101.0(5) .
Cu4 P1C C13C C18C 25.7(6) 1_565
C1D P1D C13D C14D 24.2(8) .
C7D P1D C13D C14D -81.9(8) .
Cu3 P1D C13D C14D 151.5(6) .
C1D P1D C13D C18D -154.8(6) .
C7D P1D C13D C18D 99.1(6) .
Cu3 P1D C13D C18D -27.6(7) .
C18A C13A C14A C15A -5.2(11) .
P1A C13A C14A C15A 178.0(6) .
C18B C13B C14B C15B 5.8(11) .
P1B C13B C14B C15B -178.5(6) .
C18C C13C C14C C15C -1.8(10) .
P1C C13C C14C C15C 178.3(5) .
C18D C13D C14D C15D 0.8(12) .
P1D C13D C14D C15D -178.2(6) .
C13A C14A C15A C16A 2.9(12) .
C13B C14B C15B C16B -3.1(12) .
C13C C14C C15C C16C 1.5(11) .
C13D C14D C15D C16D 1.4(13) .
C14A C15A C16A C17A 1.0(11) .
C14A C15A C16A C23A 176.5(8) .
C14B C15B C16B C17B 0.8(11) .
C14B C15B C16B C22B -179.4(7) .
C14C C15C C16C C17C -0.6(10) .
C14C C15C C16C C23C -176.5(7) .
C14D C15D C16D C17D -3.4(13) .
C14D C15D C16D C22D 178.4(8) .
C15A C16A C17A C18A -2.7(11) .
C23A C16A C17A C18A -179.2(6) .
C15A C16A C17A C19A -178.7(7) .
C23A C16A C17A C19A 4.8(8) .
C15B C16B C17B C18B -1.5(11) .
C22B C16B C17B C18B 178.6(6) .
C15B C16B C17B C19B -179.5(7) .
C22B C16B C17B C19B 0.7(9) .
C15C C16C C17C C18C 0.1(10) .
C23C C16C C17C C18C 176.9(6) .
C15C C16C C17C C19C -178.3(6) .
C23C C16C C17C C19C -1.5(7) .
C15D C16D C17D C18D 3.1(12) .
C22D C16D C17D C18D -178.3(7) .
C15D C16D C17D C19D -179.8(7) .
C22D C16D C17D C19D -1.2(9) .
C14A C13A C18A C17A 3.5(11) .
P1A C13A C18A C17A -179.5(6) .
C16A C17A C18A C13A 0.3(11) .
C19A C17A C18A C13A 175.5(7) .
C14B C13B C18B C17B -6.4(11) .
P1B C13B C18B C17B 177.6(6) .
C16B C17B C18B C13B 4.5(11) .
C19B C17B C18B C13B -178.0(7) .
C16C C17C C18C C13C -0.4(10) .
C19C C17C C18C C13C 177.6(6) .
C14C C13C C18C C17C 1.3(10) .
P1C C13C C18C C17C -178.8(5) .
C16D C17D C18D C13D -0.8(12) .
C19D C17D C18D C13D -177.2(8) .
C14D C13D C18D C17D -1.2(12) .
P1D C13D C18D C17D 178.0(6) .
C18A C17A C19A C20A 62.1(10) .
C16A C17A C19A C20A -122.3(7) .
C18A C17A C19A C21A -65.9(10) .
C16A C17A C19A C21A 109.7(7) .
C18A C17A C19A C22A 179.0(7) .
C16A C17A C19A C22A -5.4(7) .
C16B C17B C19B C21B 121.2(7) .
C18B C17B C19B C21B -56.5(10) .
C16B C17B C19B C27B -0.2(8) .
C18B C17B C19B C27B -177.9(7) .
C16B C17B C19B C20B -115.3(8) .
C18B C17B C19B C20B 67.1(11) .
C18C C17C C19C C22C -179.3(7) .
C16C C17C C19C C22C -1.0(7) .
C18C C17C C19C C21C 62.3(10) .
C16C C17C C19C C21C -119.4(7) .
C18C C17C C19C C20C -61.6(9) .
C16C C17C C19C C20C 116.7(7) .
C18D C17D C19D C23D -179.8(8) .
C16D C17D C19D C23D 3.6(9) .
C18D C17D C19D C21D 59.9(11) .
C16D C17D C19D C21D -116.7(7) .
C18D C17D C19D C20D -63.8(11) .
C16D C17D C19D C20D 119.6(7) .
C20A C19A C22A C27A -56.4(10) .
C17A C19A C22A C27A -176.6(7) .
C21A C19A C22A C27A 66.1(8) .
C20A C19A C22A C23A 124.3(7) .
C17A C19A C22A C23A 4.2(7) .
C21A C19A C22A C23A -113.2(6) .
C15B C16B C22B C23B -3.6(14) .
C17B C16B C22B C23B 176.2(8) .
C15B C16B C22B C27B 179.3(8) .
C17B C16B C22B C27B -0.9(8) .
C21C C19C C22C C27C -60.1(10) .
C20C C19C C22C C27C 66.3(9) .
C17C C19C C22C C27C -178.0(7) .
C21C C19C C22C C23C 121.1(7) .
C20C C19C C22C C23C -112.5(7) .
C17C C19C C22C C23C 3.2(7) .
C15D C16D C22D C25D -3.2(16) .
C17D C16D C22D C25D 178.4(9) .
C15D C16D C22D C23D 176.2(9) .
C17D C16D C22D C23D -2.1(9) .
C15A C16A C23A C24A 2.5(14) .
C17A C16A C23A C24A 178.4(8) .
C15A C16A C23A C22A -177.8(8) .
C17A C16A C23A C22A -1.9(8) .
C27A C22A C23A C24A -1.2(10) .
C19A C22A C23A C24A 178.1(6) .
C27A C22A C23A C16A 179.0(6) .
C19A C22A C23A C16A -1.6(8) .
C27B C22B C23B C24B -3.6(11) .
C16B C22B C23B C24B 179.5(8) .
C27C C22C C23C C24C -1.0(10) .
C19C C22C C23C C24C 177.9(6) .
C27C C22C C23C C16C 176.8(6) .
C19C C22C C23C C16C -4.3(8) .
C17C C16C C23C C24C -179.0(7) .
C15C C16C C23C C24C -3.0(13) .
C17C C16C C23C C22C 3.6(7) .
C15C C16C C23C C22C 179.6(7) .
C25D C22D C23D C24D 1.5(12) .
C16D C22D C23D C24D -178.0(7) .
C25D C22D C23D C19D -175.9(7) .
C16D C22D C23D C19D 4.6(9) .
C17D C19D C23D C22D -4.9(8) .
C21D C19D C23D C22D 114.4(8) .
C20D C19D C23D C22D -122.8(7) .
C17D C19D C23D C24D 177.8(7) .
C21D C19D C23D C24D -62.9(11) .
C20D C19D C23D C24D 59.9(10) .
C16A C23A C24A C25A 178.6(7) .
C22A C23A C24A C25A -1.1(10) .
C22B C23B C24B C25B -1.1(12) .
C22C C23C C24C C25C 0.1(10) .
C16C C23C C24C C25C -177.1(7) .
C22D C23D C24D C27D -1.8(11) .
C19D C23D C24D C27D 175.3(7) .
C23A C24A C25A C26A 5.2(11) .
C23B C24B C25B C26B 3.8(12) .
C23B C24B C25B P2B -175.9(6) .
C28B P2B C25B C26B 16.9(8) .
C34B P2B C25B C26B -90.0(7) .
Cu1 P2B C25B C26B 150.2(6) .
C28B P2B C25B C24B -163.4(6) .
C34B P2B C25B C24B 89.7(7) .
Cu1 P2B C25B C24B -30.2(7) .
C23C C24C C25C C26C 1.0(11) .
C23D C22D C25D C26D -0.9(12) .
C16D C22D C25D C26D 178.5(8) .
C24A C25A C26A C27A -6.8(11) .
C24A C25A C26A P2A 174.9(5) .
C34A P2A C26A C25A -86.6(6) .
C28A P2A C26A C25A 167.7(5) .
Cu2 P2A C26A C25A 33.8(6) .
C34A P2A C26A C27A 95.3(6) .
C28A P2A C26A C27A -10.5(6) .
Cu2 P2A C26A C27A -144.4(5) .
C24B C25B C26B C27B -1.7(10) .
P2B C25B C26B C27B 178.0(6) .
C24C C25C C26C C27C -1.1(11) .
C24C C25C C26C P2C -177.4(5) .
C34C P2C C26C C27C -7.8(7) .
C28C P2C C26C C27C 98.1(6) .
Cu3 P2C C26C C27C -141.1(5) .
C34C P2C C26C C25C 168.4(5) .
C28C P2C C26C C25C -85.8(6) .
Cu3 P2C C26C C25C 35.0(6) .
C22D C25D C26D C27D 0.5(13) .
C23A C22A C27A C26A -0.4(10) .
C19A C22A C27A C26A -179.6(6) .
C25A C26A C27A C22A 4.3(10) .
P2A C26A C27A C22A -177.5(5) .
C25B C26B C27B C22B -3.0(11) .
C25B C26B C27B C19B -179.9(7) .
C23B C22B C27B C26B 5.8(11) .
C16B C22B C27B C26B -176.6(6) .
C23B C22B C27B C19B -176.8(7) .
C16B C22B C27B C19B 0.8(8) .
C21B C19B C27B C26B 54.3(10) .
C17B C19B C27B C26B 176.9(7) .
C20B C19B C27B C26B -68.4(10) .
C21B C19B C27B C22B -123.0(7) .
C17B C19B C27B C22B -0.4(8) .
C20B C19B C27B C22B 114.4(7) .
C23C C22C C27C C26C 0.8(10) .
C19C C22C C27C C26C -177.8(7) .
C25C C26C C27C C22C 0.2(10) .
P2C C26C C27C C22C 176.2(5) .
C25D C26D C27D C24D -0.9(12) .
C25D C26D C27D P2D 178.3(6) .
C23D C24D C27D C26D 1.4(11) .
C23D C24D C27D P2D -177.7(6) .
C28D P2D C27D C26D -170.1(6) .
C34D P2D C27D C26D 84.7(7) .
Cu4 P2D C27D C26D -34.8(7) .
C28D P2D C27D C24D 9.1(7) .
C34D P2D C27D C24D -96.2(7) .
Cu4 P2D C27D C24D 144.4(6) .
C34A P2A C28A C33A 169.9(7) .
C26A P2A C28A C33A -83.8(8) .
Cu2 P2A C28A C33A 46.2(8) .
C34A P2A C28A C29A -20.2(7) .
C26A P2A C28A C29A 86.2(7) .
Cu2 P2A C28A C29A -143.9(6) .
C25B P2B C28B C33B -140.9(9) .
C34B P2B C28B C33B -34.1(9) .
Cu1 P2B C28B C33B 88.4(9) .
C25B P2B C28B C29B 58.1(9) .
C34B P2B C28B C29B 164.9(8) .
Cu1 P2B C28B C29B -72.6(8) .
C34C P2C C28C C33C 91.7(7) .
C26C P2C C28C C33C -14.3(7) .
Cu3 P2C C28C C33C -139.9(6) .
C34C P2C C28C C29C -86.3(6) .
C26C P2C C28C C29C 167.7(6) .
Cu3 P2C C28C C29C 42.1(6) .
C34D P2D C28D C29D 179.6(6) .
C27D P2D C28D C29D 71.5(7) .
Cu4 P2D C28D C29D -59.6(6) .
C34D P2D C28D C33D 5.3(6) .
C27D P2D C28D C33D -102.7(6) .
Cu4 P2D C28D C33D 126.1(5) .
C33A C28A C29A C30A -3.8(13) .
P2A C28A C29A C30A -173.9(7) .
C33B C28B C29B C30B 18.3(14) .
P2B C28B C29B C30B -179.7(7) .
C33C C28C C29C C30C 2.0(12) .
P2C C28C C29C C30C -179.8(8) .
C33D C28D C29D C30D -1.1(11) .
P2D C28D C29D C30D -175.7(6) .
C28A C29A C30A C31A 0.8(15) .
C28B C29B C30B C31B -7.7(16) .
C28C C29C C30C C31C 0.2(15) .
C28D C29D C30D C31D 4.0(13) .
C29A C30A C31A C32A 0.0(16) .
C29B C30B C31B C32B -9.9(17) .
C29C C30C C31C C32C -1.3(16) .
C29D C30D C31D C32D -1.9(13) .
C30A C31A C32A C33A 2.3(17) .
C30B C31B C32B C33B 15.5(19) .
C30C C31C C32C C33C 0.1(16) .
C30D C31D C32D C33D -3.0(12) .
C29A C28A C33A C32A 6.1(14) .
P2A C28A C33A C32A 176.0(7) .
C31A C32A C33A C28A -5.4(16) .
C29B C28B C33B C32B -11.9(17) .
P2B C28B C33B C32B -175.0(10) .
C31B C32B C33B C28B -5(2) .
C31C C32C C33C C28C 2.4(14) .
C29C C28C C33C C32C -3.3(12) .
P2C C28C C33C C32C 178.6(7) .
C31D C32D C33D C28D 5.8(12) .
C29D C28D C33D C32D -3.6(10) .
P2D C28D C33D C32D 170.8(6) .
C26A P2A C34A C39A -14.8(7) .
C28A P2A C34A C39A 91.5(7) .
Cu2 P2A C34A C39A -137.9(6) .
C26A P2A C34A C35A 170.2(6) .
C28A P2A C34A C35A -83.4(6) .
Cu2 P2A C34A C35A 47.2(6) .
C25B P2B C34B C35B -158.6(7) .
C28B P2B C34B C35B 93.3(8) .
Cu1 P2B C34B C35B -35.3(8) .
C25B P2B C34B C39B 23.6(9) .
C28B P2B C34B C39B -84.5(8) .
Cu1 P2B C34B C39B 146.9(7) .
C28C P2C C34C C39C 175.8(8) .
C26C P2C C34C C39C -76.8(9) .
Cu3 P2C C34C C39C 54.6(9) .
C28C P2C C34C C35C -9.0(9) .
C26C P2C C34C C35C 98.4(8) .
Cu3 P2C C34C C35C -130.2(7) .
C28D P2D C34D C39D -89.6(8) .
C27D P2D C34D C39D 17.2(8) .
Cu4 P2D C34D C39D 140.7(7) .
C28D P2D C34D C35D 91.1(7) .
C27D P2D C34D C35D -162.0(6) .
Cu4 P2D C34D C35D -38.6(7) .
C39A C34A C35A C36A 4.3(12) .
P2A C34A C35A C36A 179.5(6) .
C39B C34B C35B C36B 2.3(14) .
P2B C34B C35B C36B -175.7(7) .
C39C C34C C35C C36C 1.9(16) .
P2C C34C C35C C36C -173.5(9) .
C39D C34D C35D C36D -0.2(13) .
P2D C34D C35D C36D 179.1(7) .
C34A C35A C36A C37A -3.3(13) .
C34B C35B C36B C37B -7.4(15) .
C34C C35C C36C C37C -2.6(18) .
C34D C35D C36D C37D -1.3(15) .
C35A C36A C37A C38A 4.4(15) .
C35B C36B C37B C38B 6.1(15) .
C35C C36C C37C C38C 3.0(19) .
C35D C36D C37D C38D 0.3(17) .
C36A C37A C38A C39A -6.8(16) .
C36B C37B C38B C39B -0.3(16) .
C36C C37C C38C C39C -2.6(18) .
C36D C37D C38D C39D 1.9(17) .
C35A C34A C39A C38A -6.2(11) .
P2A C34A C39A C38A 179.0(6) .
C37A C38A C39A C34A 7.5(13) .
C37B C38B C39B C34B -5.0(16) .
C35B C34B C39B C38B 3.9(14) .
P2B C34B C39B C38B -178.2(8) .
C37C C38C C39C C34C 1.8(18) .
C35C C34C C39C C38C -1.5(16) .
P2C C34C C39C C38C 173.9(9) .
C35D C34D C39D C38D 2.6(13) .
P2D C34D C39D C38D -176.6(7) .
C37D C38D C39D C34D -3.4(14) .

loop_
_publcif_info_datablock.id
_publcif_info_datablock.publ_exptl
_publcif_info_datablock.structure
{1c186a6b-23f9-466b-9ea8-5297dfc8b297} ? ?
{1c186a6b-23f9-466b-9ea8-5297dfc8b297} n y

loop_
_publcif_info_exptl_table_extra_item
sin_theta_over_lambda_max

loop_
_publcif_info_tables.block_id
_publcif_info_tables.reference_item
{1c186a6b-23f9-466b-9ea8-5297dfc8b297} '_publcif_info_datablock.publ_exptl'

loop_
_publcif_info_cif.paper_type
EX
